data_7025620
loop_
_publ_author_name
'Berthet, Jean-Claude'
'Maynadi\'e, J\'er\^ome'
'Thu\'ery, Pierre'
'Ephritikhine, Michel'

_publ_section_title
;
 Linear uranium metallocenes with polydentate aromatic nitrogen ligands.
;
_journal_issue 29
_journal_name_full 'Dalton transactions (Cambridge, England : 2003)'
_journal_page_first 6801
_journal_page_last 6807
_journal_paper_doi 10.1039/c002279a
_journal_volume 39
_journal_year 2010
_chemical_formula_moiety 'C38 H47 N5 U, 2(C24 H20 B), 2(C2 H3 N)'
_chemical_formula_sum 'C90 H93 B2 N7 U'
_chemical_formula_weight 1532.36
_space_group_IT_number 2
_symmetry_cell_setting triclinic
_symmetry_space_group_name_Hall '-P 1'
_symmetry_space_group_name_H-M 'P -1'
_atom_sites_solution_hydrogens geom
_atom_sites_solution_primary direct
_atom_sites_solution_secondary difmap
_audit_creation_method SHELXL-97
_cell_angle_alpha 70.360(8)
_cell_angle_beta 82.842(9)
_cell_angle_gamma 85.270(11)
_cell_formula_units_Z 4
_cell_length_a 9.5130(14)
_cell_length_b 28.901(6)
_cell_length_c 28.972(5)
_cell_measurement_reflns_used 145711
_cell_measurement_temperature 100(2)
_cell_measurement_theta_max 25.68
_cell_measurement_theta_min 2.95
_cell_volume 7437(2)
_computing_cell_refinement 'HKL2000 (Otwinowski & Minor, 1997)'
_computing_data_collection 'COLLECT (Hooft, 1998)'
_computing_data_reduction 'HKL2000 (Otwinowski & Minor, 1997)'
_computing_molecular_graphics 'SHELXTL (Sheldrick, 1999)'
_computing_publication_material 'SHELXTL (Sheldrick, 1999); PLATON (Spek, 2003)'
_computing_structure_refinement 'SHELXL-97 (Sheldrick, 1997)'
_computing_structure_solution 'SHELXS-97 (Sheldrick, 1997)'
_diffrn_ambient_temperature 100(2)
_diffrn_measured_fraction_theta_full 0.969
_diffrn_measured_fraction_theta_max 0.969
_diffrn_measurement_device_type 'Nonius Kappa-CCD area-detector diffractometer'
_diffrn_measurement_method 'two \f and seven \w scans with 2\% steps'
_diffrn_radiation_monochromator graphite
_diffrn_radiation_source 'fine-focus sealed tube'
_diffrn_radiation_type MoK\a
_diffrn_radiation_wavelength 0.71073
_diffrn_reflns_av_R_equivalents 0.1128
_diffrn_reflns_av_sigmaI/netI 0.1270
_diffrn_reflns_limit_h_max 11
_diffrn_reflns_limit_h_min 0
_diffrn_reflns_limit_k_max 35
_diffrn_reflns_limit_k_min -34
_diffrn_reflns_limit_l_max 35
_diffrn_reflns_limit_l_min -34
_diffrn_reflns_number 145711
_diffrn_reflns_theta_full 25.68
_diffrn_reflns_theta_max 25.68
_diffrn_reflns_theta_min 2.95
_diffrn_standards_decay_% none
_diffrn_standards_interval_time 0
_exptl_absorpt_coefficient_mu 2.234
_exptl_absorpt_correction_T_max 0.818
_exptl_absorpt_correction_T_min 0.522
_exptl_absorpt_correction_type multi-scan
_exptl_absorpt_process_details 'SCALEPACK (Otwinowski & Minor, 1997)'
_exptl_crystal_colour 'translucent dark orange'
_exptl_crystal_density_diffrn 1.369
_exptl_crystal_density_meas ?
_exptl_crystal_description platelet
_exptl_crystal_F_000 3136
_exptl_crystal_size_max 0.20
_exptl_crystal_size_mid 0.14
_exptl_crystal_size_min 0.09
_refine_diff_density_max 1.407
_refine_diff_density_min -1.162
_refine_diff_density_rms 0.218
_refine_ls_extinction_method none
_refine_ls_goodness_of_fit_ref 0.972
_refine_ls_hydrogen_treatment constr
_refine_ls_matrix_type fullcycle
_refine_ls_number_parameters 1831
_refine_ls_number_reflns 27424
_refine_ls_number_restraints 60
_refine_ls_restrained_S_all 0.973
_refine_ls_R_factor_all 0.1941
_refine_ls_R_factor_gt 0.0821
_refine_ls_shift/su_max 0.002
_refine_ls_shift/su_mean 0.000
_refine_ls_structure_factor_coef Fsqd
_refine_ls_weighting_details 'calc w=1/[\s^2^(Fo^2^)+(0.0790P)^2^] where P=(Fo^2^+2Fc^2^)/3'
_refine_ls_weighting_scheme calc
_refine_ls_wR_factor_gt 0.1538
_refine_ls_wR_factor_ref 0.1847
_reflns_number_gt 12723
_reflns_number_total 27424
_reflns_threshold_expression >2sigma(I)
_cod_data_source_file c002279a.txt
_cod_data_source_block 2.2MeCN
_cod_depositor_comments
;
The following automatic conversions were performed:

'_exptl_crystal_density_meas' value 'not measured' was changed to '?'
- the value is perceived as not measured.

Automatic conversion script
Id: cif_fix_values 3008 2015-01-20 13:52:24Z robertas 
;
_cod_database_code 7025620

loop_
_symmetry_equiv_pos_as_xyz
'x, y, z'
'-x, -y, -z'

loop_
_atom_site_label
_atom_site_type_symbol
_atom_site_fract_x
_atom_site_fract_y
_atom_site_fract_z
_atom_site_U_iso_or_equiv
_atom_site_adp_type
_atom_site_occupancy
_atom_site_symmetry_multiplicity
_atom_site_calc_flag
_atom_site_refinement_flags
U1 U 0.46899(4) 0.191692(14) 0.779575(14) 0.03565(14) Uani 1 1 d .
N1A N 0.4221(7) 0.2863(3) 0.7472(3) 0.035(2) Uani 1 1 d .
N2A N 0.4715(7) 0.2370(3) 0.8439(3) 0.036(2) Uani 1 1 d .
N3A N 0.5153(8) 0.1210(3) 0.8591(4) 0.050(3) Uani 1 1 d .
N4A N 0.4951(8) 0.1088(3) 0.7649(3) 0.041(2) Uani 1 1 d .
N5A N 0.4417(8) 0.2056(3) 0.6896(4) 0.045(3) Uani 1 1 d .
C1A C 0.3986(9) 0.3112(4) 0.7007(4) 0.036(3) Uani 1 1 d .
H1A H 0.3952 0.2937 0.6792 0.044 Uiso 1 1 calc R
C2A C 0.3791(10) 0.3618(4) 0.6829(4) 0.046(3) Uani 1 1 d .
H2A H 0.3647 0.3777 0.6501 0.055 Uiso 1 1 calc R
C3A C 0.3811(10) 0.3881(4) 0.7137(5) 0.045(3) Uani 1 1 d .
H3A H 0.3674 0.4222 0.7021 0.054 Uiso 1 1 calc R
C4A C 0.4033(9) 0.3645(4) 0.7622(4) 0.038(3) Uani 1 1 d .
C5A C 0.4245(9) 0.3128(4) 0.7778(4) 0.032(3) Uani 1 1 d .
C6A C 0.4487(9) 0.2872(4) 0.8285(4) 0.037(3) Uani 1 1 d .
C7A C 0.4923(9) 0.2155(4) 0.8909(4) 0.043(3) Uani 1 1 d .
H7A H 0.5068 0.1815 0.9020 0.052 Uiso 1 1 calc R
C8A C 0.4944(9) 0.2394(4) 0.9249(4) 0.043(3) Uani 1 1 d .
H8A H 0.5071 0.2220 0.9576 0.052 Uiso 1 1 calc R
C9A C 0.4768(9) 0.2898(4) 0.9085(4) 0.038(3) Uani 1 1 d .
H9A H 0.4797 0.3073 0.9300 0.046 Uiso 1 1 calc R
C10A C 0.4551(9) 0.3141(4) 0.8601(4) 0.037(3) Uani 1 1 d .
C11A C 0.4316(9) 0.3664(4) 0.8428(5) 0.044(3) Uani 1 1 d .
H11A H 0.4331 0.3841 0.8643 0.053 Uiso 1 1 calc R
C12A C 0.4073(10) 0.3903(4) 0.7958(5) 0.045(3) Uani 1 1 d .
H12A H 0.3928 0.4243 0.7852 0.054 Uiso 1 1 calc R
C13A C 0.5360(9) 0.0878(4) 0.8931(4) 0.036(3) Uani 1 1 d .
C14A C 0.5566(9) 0.0477(3) 0.9381(3) 0.040(3) Uani 1 1 d .
H14A H 0.6001 0.0595 0.9599 0.060 Uiso 1 1 calc R
H14B H 0.6169 0.0223 0.9306 0.060 Uiso 1 1 calc R
H14C H 0.4666 0.0347 0.9537 0.060 Uiso 1 1 calc R
C15A C 0.5140(11) 0.0701(5) 0.7600(4) 0.042(3) Uani 1 1 d .
C16A C 0.5312(11) 0.0221(4) 0.7533(4) 0.054(3) Uani 1 1 d .
H16A H 0.4857 0.0232 0.7252 0.081 Uiso 1 1 calc R
H16B H 0.4889 -0.0022 0.7821 0.081 Uiso 1 1 calc R
H16C H 0.6304 0.0138 0.7482 0.081 Uiso 1 1 calc R
C17A C 0.4484(10) 0.2081(4) 0.6485(5) 0.048(3) Uani 1 1 d .
C18A C 0.4617(11) 0.2115(4) 0.5978(4) 0.060(3) Uani 1 1 d .
H18A H 0.5083 0.2410 0.5782 0.090 Uiso 1 1 calc R
H18B H 0.3692 0.2122 0.5876 0.090 Uiso 1 1 calc R
H18C H 0.5167 0.1835 0.5937 0.090 Uiso 1 1 calc R
C19A C 0.7506(10) 0.1585(4) 0.7757(5) 0.043(3) Uani 1 1 d .
C20A C 0.7538(9) 0.1938(4) 0.7984(4) 0.039(3) Uani 1 1 d .
C21A C 0.7290(10) 0.2394(4) 0.7632(5) 0.043(3) Uani 1 1 d .
C22A C 0.7156(10) 0.2331(4) 0.7182(4) 0.045(3) Uani 1 1 d .
C23A C 0.7331(9) 0.1817(4) 0.7255(4) 0.038(3) Uani 1 1 d .
C24A C 0.8062(10) 0.1058(4) 0.7974(4) 0.052(3) Uani 1 1 d .
H24A H 0.8006 0.0886 0.7745 0.078 Uiso 1 1 calc R
H24B H 0.7499 0.0899 0.8277 0.078 Uiso 1 1 calc R
H24C H 0.9031 0.1055 0.8036 0.078 Uiso 1 1 calc R
C25A C 0.8027(9) 0.1847(4) 0.8494(3) 0.048(3) Uani 1 1 d .
H25A H 0.9044 0.1822 0.8471 0.072 Uiso 1 1 calc R
H25B H 0.7652 0.1547 0.8721 0.072 Uiso 1 1 calc R
H25C H 0.7690 0.2116 0.8609 0.072 Uiso 1 1 calc R
C26A C 0.7518(9) 0.2887(4) 0.7691(4) 0.048(3) Uani 1 1 d .
H26A H 0.7140 0.2882 0.8016 0.073 Uiso 1 1 calc R
H26B H 0.7042 0.3145 0.7451 0.073 Uiso 1 1 calc R
H26C H 0.8514 0.2943 0.7644 0.073 Uiso 1 1 calc R
C27A C 0.7175(10) 0.2725(4) 0.6684(4) 0.051(3) Uani 1 1 d .
H27A H 0.6739 0.3024 0.6720 0.076 Uiso 1 1 calc R
H27B H 0.6661 0.2622 0.6473 0.076 Uiso 1 1 calc R
H27C H 0.8138 0.2780 0.6540 0.076 Uiso 1 1 calc R
C28A C 0.7512(10) 0.1585(4) 0.6865(4) 0.056(3) Uani 1 1 d .
H28A H 0.8384 0.1390 0.6889 0.084 Uiso 1 1 calc R
H28B H 0.7537 0.1836 0.6548 0.084 Uiso 1 1 calc R
H28C H 0.6733 0.1379 0.6907 0.084 Uiso 1 1 calc R
C29A C 0.2045(10) 0.1599(4) 0.7680(4) 0.039(3) Uani 1 1 d .
C30A C 0.2264(10) 0.1347(4) 0.8185(5) 0.048(3) Uani 1 1 d .
C31A C 0.2167(10) 0.1692(4) 0.8424(4) 0.041(3) Uani 1 1 d .
C32A C 0.1855(10) 0.2166(4) 0.8085(4) 0.043(3) Uani 1 1 d .
C33A C 0.1773(9) 0.2105(4) 0.7619(4) 0.040(3) Uani 1 1 d .
C34A C 0.1799(10) 0.1369(4) 0.7300(4) 0.054(3) Uani 1 1 d .
H34A H 0.2453 0.1093 0.7323 0.082 Uiso 1 1 calc R
H34B H 0.1943 0.1608 0.6976 0.082 Uiso 1 1 calc R
H34C H 0.0845 0.1261 0.7358 0.082 Uiso 1 1 calc R
C35A C 0.2257(10) 0.0800(4) 0.8421(4) 0.052(3) Uani 1 1 d .
H35A H 0.3132 0.0682 0.8563 0.078 Uiso 1 1 calc R
H35B H 0.2158 0.0651 0.8176 0.078 Uiso 1 1 calc R
H35C H 0.1478 0.0715 0.8674 0.078 Uiso 1 1 calc R
C36A C 0.2064(9) 0.1561(4) 0.8977(4) 0.044(3) Uani 1 1 d .
H36A H 0.1140 0.1445 0.9118 0.067 Uiso 1 1 calc R
H36B H 0.2217 0.1848 0.9058 0.067 Uiso 1 1 calc R
H36C H 0.2771 0.1309 0.9106 0.067 Uiso 1 1 calc R
C37A C 0.1319(9) 0.2609(4) 0.8224(4) 0.048(3) Uani 1 1 d .
H37A H 0.1520 0.2901 0.7949 0.071 Uiso 1 1 calc R
H37B H 0.1780 0.2615 0.8498 0.071 Uiso 1 1 calc R
H37C H 0.0314 0.2594 0.8313 0.071 Uiso 1 1 calc R
C38A C 0.1221(9) 0.2478(4) 0.7180(4) 0.051(3) Uani 1 1 d .
H38A H 0.0234 0.2431 0.7181 0.076 Uiso 1 1 calc R
H38B H 0.1738 0.2443 0.6887 0.076 Uiso 1 1 calc R
H38C H 0.1336 0.2802 0.7190 0.076 Uiso 1 1 calc R
U2 U 0.99995(4) 0.305802(14) 0.219321(14) 0.03505(14) Uani 1 1 d .
N1B N 1.0525(8) 0.2116(3) 0.2458(3) 0.036(2) Uani 1 1 d .
N2B N 1.0026(7) 0.2645(3) 0.1521(3) 0.039(2) Uani 1 1 d .
N3B N 0.9551(8) 0.3795(3) 0.1425(3) 0.039(2) Uani 1 1 d .
N4B N 0.9651(8) 0.3862(3) 0.2391(3) 0.043(2) Uani 1 1 d .
N5B N 1.0263(8) 0.2867(3) 0.3114(3) 0.036(2) Uani 1 1 d .
C1B C 1.0827(9) 0.1861(4) 0.2915(4) 0.043(3) Uani 1 1 d .
H1B H 1.0805 0.2028 0.3141 0.051 Uiso 1 1 calc R
C2B C 1.1176(10) 0.1352(4) 0.3073(4) 0.050(3) Uani 1 1 d .
H2B H 1.1415 0.1188 0.3390 0.060 Uiso 1 1 calc R
C3B C 1.1152(10) 0.1107(4) 0.2742(5) 0.046(3) Uani 1 1 d .
H3B H 1.1340 0.0769 0.2839 0.055 Uiso 1 1 calc R
C4B C 1.0850(9) 0.1360(4) 0.2264(4) 0.034(3) Uani 1 1 d .
C5B C 1.0555(9) 0.1886(4) 0.2131(4) 0.037(3) Uani 1 1 d .
C6B C 1.0280(9) 0.2156(4) 0.1632(4) 0.034(3) Uani 1 1 d .
C7B C 0.9781(9) 0.2888(4) 0.1048(4) 0.036(3) Uani 1 1 d .
H7B H 0.9602 0.3227 0.0956 0.043 Uiso 1 1 calc R
C8B C 0.9780(9) 0.2664(4) 0.0690(4) 0.036(3) Uani 1 1 d .
H8B H 0.9631 0.2849 0.0367 0.043 Uiso 1 1 calc R
C9B C 1.0004(9) 0.2165(4) 0.0826(4) 0.043(3) Uani 1 1 d .
H9B H 0.9968 0.2009 0.0594 0.051 Uiso 1 1 calc R
C10B C 1.0281(9) 0.1885(4) 0.1298(4) 0.034(3) Uani 1 1 d .
C11B C 1.0584(9) 0.1376(4) 0.1446(4) 0.039(3) Uani 1 1 d .
H11B H 1.0605 0.1210 0.1219 0.047 Uiso 1 1 calc R
C12B C 1.0840(10) 0.1130(4) 0.1907(5) 0.046(3) Uani 1 1 d .
H12B H 1.1020 0.0792 0.1997 0.055 Uiso 1 1 calc R
C13B C 0.9413(10) 0.4125(4) 0.1080(5) 0.039(3) Uani 1 1 d .
C14B C 0.9329(9) 0.4544(4) 0.0622(4) 0.043(3) Uani 1 1 d .
H14D H 0.8733 0.4803 0.0688 0.064 Uiso 1 1 calc R
H14E H 0.8938 0.4441 0.0384 0.064 Uiso 1 1 calc R
H14F H 1.0262 0.4660 0.0494 0.064 Uiso 1 1 calc R
C15B C 0.9586(11) 0.4235(4) 0.2446(4) 0.042(3) Uani 1 1 d .
C16B C 0.9515(11) 0.4730(4) 0.2475(4) 0.052(3) Uani 1 1 d .
H16D H 1.0158 0.4932 0.2218 0.077 Uiso 1 1 calc R
H16E H 0.9774 0.4717 0.2790 0.077 Uiso 1 1 calc R
H16F H 0.8567 0.4869 0.2438 0.077 Uiso 1 1 calc R
C17B C 1.0265(9) 0.2841(4) 0.3518(4) 0.034(3) Uani 1 1 d .
C18B C 1.0306(10) 0.2818(4) 0.4026(4) 0.050(3) Uani 1 1 d .
H18D H 0.9398 0.2729 0.4208 0.075 Uiso 1 1 calc R
H18E H 1.0530 0.3134 0.4032 0.075 Uiso 1 1 calc R
H18F H 1.1017 0.2576 0.4174 0.075 Uiso 1 1 calc R
C19B C 1.2870(9) 0.2845(4) 0.1902(4) 0.038(3) Uani 1 1 d .
C20B C 1.2924(9) 0.2894(4) 0.2371(4) 0.033(3) Uani 1 1 d .
C21B C 1.2631(10) 0.3379(5) 0.2327(4) 0.048(3) Uani 1 1 d .
C22B C 1.2402(9) 0.3656(4) 0.1841(4) 0.037(3) Uani 1 1 d .
C23B C 1.2559(9) 0.3329(4) 0.1567(4) 0.035(3) Uani 1 1 d .
C24B C 1.3464(8) 0.2417(4) 0.1735(4) 0.042(3) Uani 1 1 d .
H24D H 1.3006 0.2418 0.1458 0.062 Uiso 1 1 calc R
H24E H 1.3297 0.2114 0.2000 0.062 Uiso 1 1 calc R
H24F H 1.4465 0.2448 0.1643 0.062 Uiso 1 1 calc R
C25B C 1.3542(9) 0.2505(4) 0.2787(4) 0.044(3) Uani 1 1 d .
H25D H 1.4516 0.2569 0.2788 0.067 Uiso 1 1 calc R
H25E H 1.3489 0.2189 0.2749 0.067 Uiso 1 1 calc R
H25F H 1.3020 0.2505 0.3093 0.067 Uiso 1 1 calc R
C26B C 1.2821(10) 0.3602(4) 0.2728(4) 0.053(3) Uani 1 1 d .
H26D H 1.3752 0.3512 0.2833 0.080 Uiso 1 1 calc R
H26E H 1.2122 0.3479 0.3003 0.080 Uiso 1 1 calc R
H26F H 1.2708 0.3953 0.2596 0.080 Uiso 1 1 calc R
C27B C 1.2370(10) 0.4212(3) 0.1610(4) 0.048(3) Uani 1 1 d .
H27D H 1.1417 0.4342 0.1650 0.072 Uiso 1 1 calc R
H27E H 1.2694 0.4300 0.1266 0.072 Uiso 1 1 calc R
H27F H 1.2977 0.4346 0.1770 0.072 Uiso 1 1 calc R
C28B C 1.2660(9) 0.3474(4) 0.1019(4) 0.043(3) Uani 1 1 d .
H28D H 1.3593 0.3585 0.0881 0.064 Uiso 1 1 calc R
H28E H 1.1971 0.3735 0.0895 0.064 Uiso 1 1 calc R
H28F H 1.2480 0.3197 0.0927 0.064 Uiso 1 1 calc R
C29B C 0.7457(10) 0.2572(4) 0.2302(4) 0.042(3) Uani 1 1 d .
C30B C 0.7534(10) 0.2607(4) 0.2776(4) 0.043(3) Uani 1 1 d .
C31B C 0.7317(9) 0.3113(4) 0.2729(4) 0.034(3) Uani 1 1 d .
C32B C 0.7126(9) 0.3386(4) 0.2242(4) 0.039(3) Uani 1 1 d .
C33B C 0.7169(8) 0.3048(4) 0.1972(4) 0.034(3) Uani 1 1 d .
C34B C 0.7211(11) 0.2100(4) 0.2200(4) 0.062(3) Uani 1 1 d .
H34D H 0.7864 0.1843 0.2363 0.093 Uiso 1 1 calc R
H34E H 0.7359 0.2158 0.1851 0.093 Uiso 1 1 calc R
H34F H 0.6257 0.2003 0.2320 0.093 Uiso 1 1 calc R
C35B C 0.7552(10) 0.2162(4) 0.3232(4) 0.055(3) Uani 1 1 d .
H35D H 0.6601 0.2097 0.3384 0.082 Uiso 1 1 calc R
H35E H 0.8111 0.2222 0.3458 0.082 Uiso 1 1 calc R
H35F H 0.7957 0.1884 0.3145 0.082 Uiso 1 1 calc R
C36B C 0.7092(10) 0.3288(4) 0.3173(4) 0.059(3) Uani 1 1 d .
H36D H 0.7746 0.3538 0.3131 0.089 Uiso 1 1 calc R
H36E H 0.7249 0.3017 0.3465 0.089 Uiso 1 1 calc R
H36F H 0.6138 0.3420 0.3202 0.089 Uiso 1 1 calc R
C37B C 0.6602(9) 0.3913(3) 0.2063(4) 0.042(3) Uani 1 1 d .
H37D H 0.5726 0.3937 0.1922 0.064 Uiso 1 1 calc R
H37E H 0.7294 0.4103 0.1817 0.064 Uiso 1 1 calc R
H37F H 0.6451 0.4038 0.2334 0.064 Uiso 1 1 calc R
C38B C 0.6671(10) 0.3195(4) 0.1479(4) 0.052(3) Uani 1 1 d .
H38D H 0.5655 0.3233 0.1508 0.078 Uiso 1 1 calc R
H38E H 0.6965 0.2946 0.1331 0.078 Uiso 1 1 calc R
H38F H 0.7069 0.3501 0.1276 0.078 Uiso 1 1 calc R
B1 B 0.1061(12) 0.3532(5) 0.5219(5) 0.048(4) Uani 1 1 d .
B2 B 0.8253(13) 0.1090(5) 0.4847(5) 0.048(4) Uani 1 1 d .
B3 B 0.9566(11) 0.3962(4) 0.9098(5) 0.034(3) Uani 1 1 d .
B4 B 0.5309(11) 0.1098(5) 0.0867(5) 0.041(3) Uani 1 1 d .
C1 C 0.0115(11) 0.3707(4) 0.5640(4) 0.045(3) Uani 1 1 d .
C2 C -0.1203(11) 0.3980(4) 0.5592(4) 0.048(3) Uani 1 1 d .
H2 H -0.1569 0.4081 0.5289 0.058 Uiso 1 1 calc R
C3 C -0.1942(12) 0.4096(4) 0.5966(4) 0.053(3) Uani 1 1 d .
H3 H -0.2824 0.4259 0.5917 0.064 Uiso 1 1 calc R
C4 C -0.1438(12) 0.3984(4) 0.6422(5) 0.058(3) Uani 1 1 d .
H4 H -0.1946 0.4080 0.6673 0.069 Uiso 1 1 calc R
C5 C -0.0130(11) 0.3717(4) 0.6492(4) 0.056(3) Uani 1 1 d .
H5 H 0.0242 0.3627 0.6793 0.067 Uiso 1 1 calc R
C6 C 0.0591(11) 0.3592(4) 0.6102(4) 0.051(3) Uani 1 1 d .
H6 H 0.1458 0.3418 0.6153 0.061 Uiso 1 1 calc R
C7 C 0.2621(10) 0.3780(4) 0.5147(4) 0.045(3) Uani 1 1 d .
C8 C 0.2785(10) 0.4283(4) 0.4934(4) 0.054(3) Uani 1 1 d .
H8 H 0.2000 0.4484 0.4819 0.065 Uiso 1 1 calc R
C9 C 0.4076(11) 0.4502(4) 0.4886(4) 0.051(3) Uani 1 1 d .
H9 H 0.4155 0.4838 0.4729 0.061 Uiso 1 1 calc R
C10 C 0.5247(12) 0.4207(5) 0.5078(4) 0.059(3) Uani 1 1 d .
H10 H 0.6118 0.4344 0.5050 0.071 Uiso 1 1 calc R
C11 C 0.5087(11) 0.3718(5) 0.5306(4) 0.059(3) Uani 1 1 d .
H11 H 0.5861 0.3521 0.5437 0.070 Uiso 1 1 calc R
C12 C 0.3816(11) 0.3506(4) 0.5350(4) 0.062(4) Uani 1 1 d .
H12 H 0.3744 0.3171 0.5519 0.075 Uiso 1 1 calc R
C13 C 0.1228(10) 0.2929(4) 0.5361(4) 0.042(3) Uani 1 1 d .
C14 C 0.0550(11) 0.2608(4) 0.5782(5) 0.057(3) Uani 1 1 d .
H14 H 0.0019 0.2733 0.6008 0.068 Uiso 1 1 calc R
C15 C 0.0637(11) 0.2093(5) 0.5879(5) 0.063(4) Uani 1 1 d .
H15 H 0.0183 0.1887 0.6170 0.075 Uiso 1 1 calc R
C16 C 0.1380(11) 0.1896(4) 0.5551(5) 0.054(3) Uani 1 1 d .
H16 H 0.1404 0.1559 0.5609 0.064 Uiso 1 1 calc R
C17 C 0.2093(11) 0.2205(4) 0.5133(4) 0.051(3) Uani 1 1 d .
H17 H 0.2636 0.2076 0.4911 0.061 Uiso 1 1 calc R
C18 C 0.2000(11) 0.2715(4) 0.5042(4) 0.046(3) Uani 1 1 d .
H18 H 0.2478 0.2918 0.4755 0.056 Uiso 1 1 calc R
C19 C 0.0363(10) 0.3730(4) 0.4670(4) 0.039(3) Uani 1 1 d .
C20 C 0.1055(11) 0.3960(4) 0.4227(4) 0.053(3) Uani 1 1 d .
H20 H 0.1999 0.4029 0.4218 0.063 Uiso 1 1 calc R
C21 C 0.0461(11) 0.4105(4) 0.3782(4) 0.047(3) Uani 1 1 d .
H21 H 0.1013 0.4239 0.3484 0.057 Uiso 1 1 calc R
C22 C -0.0996(12) 0.4041(4) 0.3794(4) 0.055(3) Uani 1 1 d .
H22 H -0.1443 0.4164 0.3507 0.065 Uiso 1 1 calc R
C23 C -0.1757(11) 0.3795(4) 0.4234(4) 0.045(3) Uani 1 1 d .
H23 H -0.2706 0.3731 0.4246 0.054 Uiso 1 1 calc R
C24 C -0.1076(11) 0.3648(4) 0.4653(4) 0.042(3) Uani 1 1 d .
H24 H -0.1596 0.3482 0.4948 0.051 Uiso 1 1 calc R
C25 C 0.7909(10) 0.0738(4) 0.5422(4) 0.048(3) Uani 1 1 d .
C26 C 0.7459(13) 0.0891(5) 0.5817(5) 0.073(4) Uani 1 1 d .
H26 H 0.7386 0.1228 0.5766 0.088 Uiso 1 1 calc R
C27 C 0.7116(14) 0.0579(6) 0.6278(6) 0.091(4) Uani 1 1 d U
H27 H 0.6838 0.0705 0.6534 0.109 Uiso 1 1 calc R
C28 C 0.7173(13) 0.0066(5) 0.6377(5) 0.073(4) Uani 1 1 d .
H28 H 0.6873 -0.0146 0.6689 0.087 Uiso 1 1 calc R
C29 C 0.7673(11) -0.0110(4) 0.6009(4) 0.050(3) Uani 1 1 d .
H29 H 0.7775 -0.0446 0.6063 0.060 Uiso 1 1 calc R
C30 C 0.8027(10) 0.0230(4) 0.5549(5) 0.057(3) Uani 1 1 d .
H30 H 0.8381 0.0104 0.5299 0.069 Uiso 1 1 calc R
C31 C 0.9961(10) 0.1144(4) 0.4707(4) 0.044(3) Uani 1 1 d .
C32 C 1.0961(11) 0.0797(5) 0.4943(4) 0.060(3) Uani 1 1 d .
H32 H 1.0666 0.0527 0.5211 0.072 Uiso 1 1 calc R
C33 C 1.2424(12) 0.0848(5) 0.4783(5) 0.067(4) Uani 1 1 d U
H33 H 1.3071 0.0616 0.4956 0.080 Uiso 1 1 calc R
C34 C 1.2916(11) 0.1228(4) 0.4380(5) 0.067(4) Uani 1 1 d .
H34 H 1.3876 0.1245 0.4267 0.081 Uiso 1 1 calc R
C35 C 1.1941(12) 0.1588(4) 0.4147(4) 0.056(3) Uani 1 1 d .
H35 H 1.2244 0.1859 0.3881 0.067 Uiso 1 1 calc R
C36 C 1.0488(11) 0.1543(4) 0.4316(4) 0.055(3) Uani 1 1 d .
H36 H 0.9851 0.1790 0.4158 0.066 Uiso 1 1 calc R
C37 C 0.7667(11) 0.0843(4) 0.4484(4) 0.048(3) Uani 1 1 d .
C38 C 0.8326(12) 0.0865(4) 0.4020(4) 0.059(3) Uani 1 1 d .
H38 H 0.9182 0.1021 0.3919 0.070 Uiso 1 1 calc R
C39 C 0.7809(13) 0.0671(5) 0.3695(5) 0.082(4) Uani 1 1 d U
H39 H 0.8316 0.0699 0.3392 0.099 Uiso 1 1 calc R
C40 C 0.6543(13) 0.0441(4) 0.3830(5) 0.067(4) Uani 1 1 d .
H40 H 0.6182 0.0309 0.3619 0.080 Uiso 1 1 calc R
C41 C 0.5831(11) 0.0408(4) 0.4270(5) 0.056(3) Uani 1 1 d .
H41 H 0.4991 0.0242 0.4369 0.067 Uiso 1 1 calc R
C42 C 0.6343(11) 0.0622(4) 0.4582(5) 0.061(4) Uani 1 1 d .
H42 H 0.5779 0.0618 0.4870 0.073 Uiso 1 1 calc R
C43 C 0.7529(10) 0.1635(4) 0.4789(4) 0.052(3) Uani 1 1 d .
C44 C 0.6326(10) 0.1838(4) 0.4521(4) 0.056(3) Uani 1 1 d .
H44 H 0.5947 0.1654 0.4362 0.067 Uiso 1 1 calc R
C45 C 0.5705(12) 0.2299(5) 0.4489(5) 0.069(4) Uani 1 1 d .
H45 H 0.4932 0.2415 0.4308 0.083 Uiso 1 1 calc R
C46 C 0.6214(13) 0.2583(5) 0.4720(5) 0.064(3) Uani 1 1 d U
H46 H 0.5755 0.2882 0.4710 0.077 Uiso 1 1 calc R
C47 C 0.7409(11) 0.2426(4) 0.4969(4) 0.060(3) Uani 1 1 d .
H47 H 0.7802 0.2623 0.5111 0.072 Uiso 1 1 calc R
C48 C 0.8006(11) 0.1952(4) 0.4999(4) 0.057(3) Uani 1 1 d .
H48 H 0.8791 0.1843 0.5175 0.068 Uiso 1 1 calc R
C49 C 0.8363(9) 0.4135(4) 0.9471(4) 0.036(3) Uani 1 1 d .
C50 C 0.7548(10) 0.3818(4) 0.9882(4) 0.043(3) Uani 1 1 d .
H50 H 0.7675 0.3479 0.9952 0.052 Uiso 1 1 calc R
C51 C 0.6560(10) 0.4001(4) 1.0183(4) 0.040(3) Uani 1 1 d .
H51 H 0.6061 0.3783 1.0455 0.048 Uiso 1 1 calc R
C52 C 0.6315(10) 0.4492(4) 1.0087(4) 0.039(3) Uani 1 1 d .
H52 H 0.5630 0.4612 1.0282 0.047 Uiso 1 1 calc R
C53 C 0.7099(10) 0.4806(4) 0.9697(4) 0.040(3) Uani 1 1 d .
H53 H 0.6965 0.5144 0.9632 0.048 Uiso 1 1 calc R
C54 C 0.8071(9) 0.4632(4) 0.9403(4) 0.038(3) Uani 1 1 d .
H54 H 0.8572 0.4860 0.9140 0.046 Uiso 1 1 calc R
C55 C 1.1059(10) 0.4192(4) 0.9123(4) 0.037(3) Uani 1 1 d .
C56 C 1.1818(10) 0.4514(4) 0.8725(4) 0.040(3) Uani 1 1 d .
H56 H 1.1459 0.4606 0.8421 0.049 Uiso 1 1 calc R
C57 C 1.3066(11) 0.4708(4) 0.8747(4) 0.043(3) Uani 1 1 d .
H57 H 1.3516 0.4930 0.8466 0.052 Uiso 1 1 calc R
C58 C 1.3654(10) 0.4569(4) 0.9195(4) 0.042(3) Uani 1 1 d .
H58 H 1.4515 0.4690 0.9214 0.051 Uiso 1 1 calc R
C59 C 1.2928(10) 0.4247(4) 0.9613(4) 0.038(3) Uani 1 1 d .
H59 H 1.3295 0.4154 0.9916 0.046 Uiso 1 1 calc R
C60 C 1.1657(10) 0.4066(3) 0.9575(4) 0.036(3) Uani 1 1 d .
H60 H 1.1179 0.3855 0.9857 0.043 Uiso 1 1 calc R
C61 C 0.9731(10) 0.3352(4) 0.9263(4) 0.039(3) Uani 1 1 d .
C62 C 1.0957(10) 0.3071(4) 0.9403(3) 0.037(3) Uani 1 1 d .
H62 H 1.1761 0.3232 0.9406 0.044 Uiso 1 1 calc R
C63 C 1.1045(10) 0.2560(4) 0.9538(3) 0.037(3) Uani 1 1 d .
H63 H 1.1905 0.2390 0.9615 0.044 Uiso 1 1 calc R
C64 C 0.9863(10) 0.2304(4) 0.9558(4) 0.040(3) Uani 1 1 d .
H64 H 0.9902 0.1962 0.9664 0.048 Uiso 1 1 calc R
C65 C 0.8616(11) 0.2568(4) 0.9415(4) 0.039(3) Uani 1 1 d .
H65 H 0.7813 0.2402 0.9423 0.046 Uiso 1 1 calc R
C66 C 0.8554(10) 0.3080(4) 0.9261(4) 0.046(3) Uani 1 1 d .
H66 H 0.7717 0.3249 0.9153 0.055 Uiso 1 1 calc R
C67 C 0.9033(11) 0.4144(4) 0.8537(4) 0.042(3) Uani 1 1 d .
C68 C 0.9849(11) 0.4004(4) 0.8163(5) 0.048(3) Uani 1 1 d .
H68 H 1.0698 0.3824 0.8233 0.057 Uiso 1 1 calc R
C69 C 0.9440(14) 0.4124(4) 0.7694(4) 0.055(3) Uani 1 1 d .
H69 H 1.0009 0.4023 0.7457 0.066 Uiso 1 1 calc R
C70 C 0.8206(15) 0.4389(5) 0.7577(5) 0.064(4) Uani 1 1 d .
H70 H 0.7928 0.4470 0.7262 0.077 Uiso 1 1 calc R
C71 C 0.7375(13) 0.4538(4) 0.7932(5) 0.062(4) Uani 1 1 d .
H71 H 0.6544 0.4726 0.7853 0.075 Uiso 1 1 calc R
C72 C 0.7773(10) 0.4406(4) 0.8401(4) 0.046(3) Uani 1 1 d .
H72 H 0.7174 0.4498 0.8638 0.055 Uiso 1 1 calc R
C73 C 0.5085(10) 0.1697(4) 0.0676(3) 0.031(3) Uani 1 1 d .
C74 C 0.3825(10) 0.1969(4) 0.0550(3) 0.033(3) Uani 1 1 d .
H74 H 0.3024 0.1798 0.0565 0.040 Uiso 1 1 calc R
C75 C 0.3693(11) 0.2479(4) 0.0402(4) 0.040(3) Uani 1 1 d .
H75 H 0.2825 0.2643 0.0327 0.048 Uiso 1 1 calc R
C76 C 0.4883(11) 0.2738(4) 0.0370(3) 0.038(3) Uani 1 1 d .
H76 H 0.4831 0.3080 0.0261 0.046 Uiso 1 1 calc R
C77 C 0.6132(10) 0.2488(4) 0.0498(4) 0.037(3) Uani 1 1 d .
H77 H 0.6929 0.2662 0.0480 0.044 Uiso 1 1 calc R
C78 C 0.6233(10) 0.1979(4) 0.0656(4) 0.041(3) Uani 1 1 d .
H78 H 0.7091 0.1819 0.0752 0.049 Uiso 1 1 calc R
C79 C 0.5769(10) 0.0949(4) 0.1421(4) 0.037(3) Uani 1 1 d .
C80 C 0.4906(11) 0.1086(4) 0.1777(4) 0.042(3) Uani 1 1 d .
H80 H 0.4034 0.1241 0.1691 0.050 Uiso 1 1 calc R
C81 C 0.5227(12) 0.1011(4) 0.2254(4) 0.050(3) Uani 1 1 d .
H81 H 0.4595 0.1109 0.2479 0.060 Uiso 1 1 calc R
C82 C 0.6540(14) 0.0781(4) 0.2380(4) 0.059(4) Uani 1 1 d .
H82 H 0.6795 0.0727 0.2694 0.071 Uiso 1 1 calc R
C83 C 0.7451(12) 0.0636(4) 0.2051(4) 0.050(3) Uani 1 1 d .
H83 H 0.8320 0.0481 0.2139 0.060 Uiso 1 1 calc R
C84 C 0.7071(10) 0.0721(4) 0.1573(4) 0.043(3) Uani 1 1 d .
H84 H 0.7707 0.0621 0.1350 0.051 Uiso 1 1 calc R
C85 C 0.6512(9) 0.0904(4) 0.0508(4) 0.035(3) Uani 1 1 d .
C86 C 0.7255(10) 0.1216(4) 0.0081(4) 0.038(3) Uani 1 1 d .
H86 H 0.7073 0.1554 -0.0005 0.046 Uiso 1 1 calc R
C87 C 0.8262(10) 0.1033(4) -0.0218(4) 0.044(3) Uani 1 1 d .
H87 H 0.8718 0.1249 -0.0502 0.052 Uiso 1 1 calc R
C88 C 0.8576(9) 0.0541(4) -0.0097(4) 0.041(3) Uani 1 1 d .
H88 H 0.9239 0.0420 -0.0297 0.049 Uiso 1 1 calc R
C89 C 0.7900(10) 0.0225(4) 0.0327(4) 0.040(3) Uani 1 1 d .
H89 H 0.8132 -0.0111 0.0419 0.048 Uiso 1 1 calc R
C90 C 0.6886(9) 0.0402(4) 0.0612(4) 0.032(3) Uani 1 1 d .
H90 H 0.6423 0.0179 0.0889 0.038 Uiso 1 1 calc R
C91 C 0.3821(9) 0.0829(4) 0.0843(4) 0.034(3) Uani 1 1 d .
C92 C 0.3227(10) 0.0935(4) 0.0411(4) 0.039(3) Uani 1 1 d .
H92 H 0.3682 0.1150 0.0126 0.047 Uiso 1 1 calc R
C93 C 0.1989(11) 0.0738(4) 0.0376(4) 0.049(3) Uani 1 1 d .
H93 H 0.1622 0.0824 0.0074 0.058 Uiso 1 1 calc R
C94 C 0.1290(11) 0.0411(4) 0.0794(5) 0.045(3) Uani 1 1 d .
H94 H 0.0440 0.0282 0.0779 0.054 Uiso 1 1 calc R
C95 C 0.1880(10) 0.0285(4) 0.1224(4) 0.038(3) Uani 1 1 d .
H95 H 0.1439 0.0058 0.1504 0.046 Uiso 1 1 calc R
C96 C 0.3115(10) 0.0483(3) 0.1259(4) 0.040(3) Uani 1 1 d .
H96 H 0.3490 0.0388 0.1560 0.047 Uiso 1 1 calc R
N1 N 0.5880(12) 0.4792(4) 0.2755(5) 0.077(3) Uani 1 1 d .
N2 N 0.3902(13) 0.0959(5) 0.6532(6) 0.118(5) Uani 1 1 d U
N3 N 0.3237(13) 0.4803(5) 0.6153(5) 0.108(4) Uani 1 1 d U
N4 N 0.9229(11) 0.0141(4) 0.7352(5) 0.069(3) Uani 1 1 d .
C97 C 0.5313(13) 0.4675(5) 0.3126(5) 0.066(4) Uani 1 1 d .
C98 C 0.4513(17) 0.4542(6) 0.3605(6) 0.134(6) Uani 1 1 d U
H98A H 0.4778 0.4740 0.3785 0.201 Uiso 1 1 calc R
H98B H 0.4709 0.4201 0.3781 0.201 Uiso 1 1 calc R
H98C H 0.3518 0.4596 0.3566 0.201 Uiso 1 1 calc R
C99 C 0.4017(16) 0.0936(6) 0.6130(7) 0.100(5) Uani 1 1 d U
C100 C 0.4137(15) 0.0904(6) 0.5658(6) 0.112(6) Uani 1 1 d .
H10A H 0.3241 0.0822 0.5593 0.168 Uiso 1 1 calc R
H10B H 0.4844 0.0654 0.5634 0.168 Uiso 1 1 calc R
H10C H 0.4407 0.1214 0.5421 0.168 Uiso 1 1 calc R
C101 C 0.2222(16) 0.4866(5) 0.5945(6) 0.086(4) Uani 1 1 d U
C102 C 0.1033(12) 0.4953(4) 0.5677(5) 0.074(4) Uani 1 1 d .
H10D H 0.1343 0.4993 0.5338 0.111 Uiso 1 1 calc R
H10E H 0.0520 0.5247 0.5698 0.111 Uiso 1 1 calc R
H10F H 0.0428 0.4679 0.5812 0.111 Uiso 1 1 calc R
C103 C 0.9853(15) 0.0287(5) 0.6973(6) 0.069(4) Uani 1 1 d .
C104 C 1.0601(14) 0.0490(5) 0.6495(5) 0.100(5) Uani 1 1 d U
H10G H 1.0190 0.0809 0.6332 0.150 Uiso 1 1 calc R
H10H H 1.0535 0.0278 0.6305 0.150 Uiso 1 1 calc R
H10I H 1.1579 0.0518 0.6528 0.150 Uiso 1 1 calc R

loop_
_atom_site_aniso_label
_atom_site_aniso_U_11
_atom_site_aniso_U_22
_atom_site_aniso_U_33
_atom_site_aniso_U_23
_atom_site_aniso_U_13
_atom_site_aniso_U_12
U1 0.0322(2) 0.0328(3) 0.0402(3) -0.0095(2) -0.00343(19) -0.00325(19)
N1A 0.034(5) 0.050(6) 0.023(6) -0.014(5) 0.004(4) -0.006(4)
N2A 0.035(5) 0.039(6) 0.033(6) -0.014(5) 0.008(4) -0.007(4)
N3A 0.043(5) 0.038(6) 0.067(8) -0.010(6) -0.006(5) -0.020(5)
N4A 0.029(5) 0.050(7) 0.051(7) -0.026(6) -0.002(4) 0.002(5)
N5A 0.027(5) 0.032(6) 0.069(8) -0.008(6) -0.004(5) -0.001(4)
C1A 0.034(6) 0.031(7) 0.042(8) -0.012(6) 0.003(5) -0.002(5)
C2A 0.043(7) 0.046(8) 0.044(8) -0.003(7) -0.013(5) -0.006(6)
C3A 0.048(7) 0.027(7) 0.063(9) -0.016(7) -0.010(6) -0.006(5)
C4A 0.019(5) 0.049(8) 0.045(8) -0.013(7) 0.005(5) -0.009(5)
C5A 0.029(6) 0.042(8) 0.014(6) 0.006(6) 0.001(4) -0.009(5)
C6A 0.023(6) 0.045(8) 0.042(8) -0.018(7) 0.006(5) -0.008(5)
C7A 0.040(6) 0.041(8) 0.043(9) -0.011(7) 0.007(5) -0.006(5)
C8A 0.022(6) 0.054(8) 0.067(9) -0.038(7) -0.002(5) -0.001(5)
C9A 0.037(6) 0.047(8) 0.047(9) -0.039(7) 0.007(5) -0.013(6)
C10A 0.026(6) 0.054(8) 0.038(8) -0.024(7) 0.006(5) -0.014(5)
C11A 0.037(6) 0.042(8) 0.068(10) -0.037(7) 0.002(6) -0.011(6)
C12A 0.043(7) 0.042(8) 0.050(9) -0.015(7) -0.004(6) -0.006(6)
C13A 0.029(6) 0.036(8) 0.040(9) -0.012(6) 0.006(5) -0.010(5)
C14A 0.042(6) 0.035(7) 0.041(8) -0.005(6) -0.003(5) -0.020(5)
C15A 0.048(7) 0.050(9) 0.021(7) -0.004(6) -0.003(5) -0.002(7)
C16A 0.057(7) 0.039(8) 0.068(9) -0.021(7) -0.005(6) 0.000(6)
C17A 0.027(6) 0.048(8) 0.061(10) -0.006(8) -0.007(7) -0.006(5)
C18A 0.068(8) 0.053(9) 0.049(9) -0.002(7) -0.014(6) 0.002(6)
C19A 0.042(6) 0.018(7) 0.065(10) -0.007(7) -0.006(6) 0.002(5)
C20A 0.025(6) 0.048(8) 0.045(8) -0.012(7) -0.008(5) -0.009(6)
C21A 0.037(6) 0.045(8) 0.057(9) -0.029(7) -0.009(6) 0.001(6)
C22A 0.030(6) 0.055(9) 0.047(9) -0.014(7) 0.017(5) -0.020(6)
C23A 0.025(6) 0.042(8) 0.037(8) -0.008(7) 0.011(5) 0.002(5)
C24A 0.038(6) 0.049(8) 0.067(9) -0.016(7) -0.005(5) -0.009(6)
C25A 0.037(6) 0.057(8) 0.038(8) 0.002(6) 0.006(5) -0.024(6)
C26A 0.028(6) 0.056(8) 0.063(8) -0.023(7) -0.002(5) -0.001(6)
C27A 0.055(7) 0.049(8) 0.043(8) -0.010(7) 0.008(5) -0.005(6)
C28A 0.046(7) 0.073(9) 0.058(9) -0.039(7) 0.008(6) 0.002(6)
C29A 0.035(6) 0.034(7) 0.045(8) -0.012(6) 0.000(5) -0.006(5)
C30A 0.039(6) 0.039(8) 0.059(10) -0.007(7) -0.009(6) 0.000(6)
C31A 0.033(6) 0.050(9) 0.043(9) -0.019(7) 0.003(5) -0.015(6)
C32A 0.034(6) 0.039(8) 0.052(9) -0.007(7) -0.015(6) -0.002(6)
C33A 0.019(5) 0.044(8) 0.054(9) -0.010(7) -0.004(5) -0.006(5)
C34A 0.048(7) 0.048(8) 0.063(9) -0.008(7) -0.008(6) -0.016(6)
C35A 0.052(7) 0.039(8) 0.059(9) -0.010(7) -0.004(6) -0.002(6)
C36A 0.040(6) 0.049(8) 0.038(8) -0.007(6) -0.003(5) -0.004(5)
C37A 0.028(6) 0.054(8) 0.062(9) -0.020(7) -0.006(5) -0.003(5)
C38A 0.033(6) 0.059(8) 0.053(8) -0.005(7) -0.016(5) -0.004(6)
U2 0.0339(2) 0.0320(3) 0.0382(3) -0.0100(2) -0.00289(19) -0.0038(2)
N1B 0.049(5) 0.035(6) 0.022(6) -0.009(5) 0.003(4) -0.008(4)
N2B 0.030(5) 0.030(6) 0.050(7) -0.004(5) -0.005(4) -0.006(4)
N3B 0.028(5) 0.054(7) 0.044(7) -0.026(6) -0.003(4) -0.002(5)
N4B 0.034(5) 0.045(7) 0.050(7) -0.017(5) -0.005(4) 0.000(5)
N5B 0.038(5) 0.025(5) 0.034(6) -0.003(5) 0.020(4) -0.009(4)
C1B 0.039(6) 0.050(9) 0.051(9) -0.032(7) 0.005(5) -0.009(6)
C2B 0.042(7) 0.050(9) 0.050(9) -0.006(7) 0.000(5) -0.007(6)
C3B 0.046(7) 0.033(7) 0.066(10) -0.026(7) -0.004(6) -0.001(6)
C4B 0.027(6) 0.033(7) 0.041(8) -0.013(6) 0.003(5) -0.004(5)
C5B 0.023(6) 0.036(7) 0.063(9) -0.032(7) 0.001(5) -0.003(5)
C6B 0.017(5) 0.040(7) 0.040(8) -0.005(6) 0.002(5) -0.012(5)
C7B 0.031(6) 0.026(6) 0.041(8) -0.005(6) 0.005(5) 0.001(5)
C8B 0.028(6) 0.052(8) 0.028(7) -0.014(6) 0.005(4) -0.011(5)
C9B 0.043(6) 0.041(8) 0.047(8) -0.016(7) -0.001(5) -0.023(6)
C10B 0.026(6) 0.044(8) 0.038(8) -0.022(7) 0.007(5) -0.011(5)
C11B 0.042(6) 0.025(7) 0.055(9) -0.023(6) 0.010(5) -0.003(5)
C12B 0.050(7) 0.033(7) 0.050(9) -0.006(7) 0.000(6) -0.013(6)
C13B 0.025(6) 0.045(8) 0.049(9) -0.018(7) -0.006(6) -0.005(6)
C14B 0.034(6) 0.055(8) 0.040(8) -0.016(7) -0.005(5) -0.005(5)
C15B 0.046(7) 0.035(8) 0.044(8) -0.007(6) -0.011(5) -0.009(7)
C16B 0.088(8) 0.029(7) 0.044(8) -0.020(6) -0.010(6) 0.000(6)
C17B 0.024(6) 0.031(7) 0.040(8) -0.010(6) 0.012(5) 0.001(5)
C18B 0.063(7) 0.064(9) 0.028(8) -0.025(6) 0.015(5) -0.013(6)
C19B 0.027(6) 0.040(8) 0.041(8) -0.008(7) 0.003(5) 0.000(5)
C20B 0.028(6) 0.042(8) 0.033(8) -0.016(6) -0.005(5) -0.010(5)
C21B 0.038(6) 0.053(9) 0.057(10) -0.021(8) 0.008(6) -0.026(6)
C22B 0.028(6) 0.044(8) 0.036(8) -0.009(7) -0.001(5) -0.009(5)
C23B 0.032(6) 0.040(8) 0.035(8) -0.016(7) 0.010(5) -0.015(5)
C24B 0.015(5) 0.048(7) 0.054(8) -0.011(6) -0.002(5) 0.008(5)
C25B 0.023(5) 0.045(7) 0.042(8) 0.010(6) 0.006(5) 0.004(5)
C26B 0.055(7) 0.068(9) 0.046(8) -0.032(7) 0.005(6) -0.012(6)
C27B 0.052(7) 0.032(7) 0.060(9) -0.017(6) 0.003(6) -0.006(5)
C28B 0.032(6) 0.040(7) 0.047(8) -0.001(6) -0.004(5) -0.006(5)
C29B 0.050(7) 0.025(7) 0.043(8) -0.005(6) 0.004(5) -0.002(6)
C30B 0.041(6) 0.051(9) 0.033(8) -0.011(7) 0.006(5) -0.010(6)
C31B 0.023(5) 0.030(7) 0.050(9) -0.019(6) 0.002(5) 0.010(5)
C32B 0.030(6) 0.039(8) 0.041(8) -0.010(7) 0.005(5) -0.001(5)
C33B 0.013(5) 0.045(8) 0.048(8) -0.019(7) 0.002(5) -0.009(5)
C34B 0.048(7) 0.050(8) 0.088(10) -0.026(7) 0.006(6) -0.010(6)
C35B 0.038(6) 0.050(8) 0.063(9) 0.000(7) 0.000(5) -0.013(6)
C36B 0.046(7) 0.082(10) 0.060(9) -0.034(8) -0.008(6) -0.007(6)
C37B 0.038(6) 0.024(6) 0.069(9) -0.020(6) -0.012(5) 0.003(5)
C38B 0.040(6) 0.057(8) 0.062(9) -0.020(7) -0.005(6) -0.020(6)
B1 0.045(8) 0.042(9) 0.059(10) -0.018(7) -0.017(7) 0.002(7)
B2 0.051(8) 0.034(8) 0.061(10) -0.014(7) -0.012(7) -0.008(7)
B3 0.035(7) 0.018(7) 0.051(9) -0.017(6) 0.000(6) 0.007(5)
B4 0.021(7) 0.038(8) 0.057(10) -0.007(7) 0.003(6) -0.004(6)
C1 0.053(7) 0.039(7) 0.043(8) -0.012(6) -0.007(6) -0.006(6)
C2 0.057(7) 0.069(9) 0.031(7) -0.031(7) -0.008(6) 0.001(7)
C3 0.072(8) 0.051(8) 0.040(8) -0.016(7) -0.011(7) -0.011(6)
C4 0.059(8) 0.040(8) 0.078(11) -0.031(7) 0.013(7) 0.001(6)
C5 0.053(8) 0.067(9) 0.056(9) -0.032(7) -0.001(6) -0.004(7)
C6 0.041(7) 0.052(8) 0.052(9) -0.006(7) -0.004(6) -0.014(6)
C7 0.036(7) 0.056(9) 0.051(8) -0.028(7) -0.007(5) 0.001(6)
C8 0.029(6) 0.045(8) 0.094(10) -0.028(7) -0.017(6) 0.004(6)
C9 0.046(7) 0.037(7) 0.071(9) -0.020(6) -0.004(6) -0.006(6)
C10 0.050(8) 0.059(9) 0.073(10) -0.023(8) -0.009(6) -0.017(7)
C11 0.044(7) 0.058(9) 0.079(10) -0.023(8) -0.023(6) -0.002(7)
C12 0.037(7) 0.059(9) 0.087(10) -0.015(7) -0.011(6) -0.017(7)
C13 0.031(6) 0.050(8) 0.047(8) -0.021(7) -0.008(5) 0.006(6)
C14 0.045(7) 0.047(8) 0.077(10) -0.020(7) 0.005(6) -0.006(6)
C15 0.050(8) 0.053(9) 0.077(10) -0.013(8) 0.007(7) -0.013(7)
C16 0.050(7) 0.038(8) 0.070(10) -0.016(7) -0.001(6) -0.002(6)
C17 0.058(7) 0.041(8) 0.062(9) -0.025(7) -0.025(6) 0.014(6)
C18 0.051(7) 0.050(8) 0.034(7) -0.005(6) -0.015(5) -0.002(6)
C19 0.034(6) 0.027(6) 0.059(9) -0.023(6) 0.005(5) -0.004(5)
C20 0.048(7) 0.049(8) 0.052(9) -0.001(7) -0.015(7) -0.005(6)
C21 0.050(7) 0.040(7) 0.051(9) -0.017(6) 0.009(6) -0.012(6)
C22 0.074(9) 0.038(7) 0.054(9) -0.013(7) -0.022(7) -0.004(6)
C23 0.054(7) 0.040(7) 0.049(9) -0.024(7) -0.018(6) 0.010(6)
C24 0.063(8) 0.041(7) 0.029(7) -0.020(6) 0.005(6) -0.012(6)
C25 0.049(7) 0.043(8) 0.055(9) -0.014(7) -0.010(6) -0.012(6)
C26 0.121(11) 0.056(9) 0.043(9) -0.020(8) -0.001(8) -0.005(8)
C27 0.118(8) 0.078(8) 0.078(8) -0.031(7) 0.004(7) -0.012(7)
C28 0.081(9) 0.068(10) 0.062(10) -0.003(8) -0.011(7) -0.031(8)
C29 0.061(8) 0.041(8) 0.035(8) 0.004(7) -0.001(6) 0.000(6)
C30 0.046(7) 0.051(9) 0.080(11) -0.029(8) -0.010(6) 0.001(6)
C31 0.034(6) 0.033(7) 0.058(8) -0.009(6) -0.006(6) 0.004(6)
C32 0.048(8) 0.068(10) 0.062(9) -0.018(7) -0.016(6) 0.008(7)
C33 0.048(6) 0.060(7) 0.083(8) -0.008(6) -0.015(6) 0.001(6)
C34 0.036(7) 0.051(9) 0.104(12) -0.013(8) -0.007(7) 0.003(7)
C35 0.062(8) 0.037(8) 0.072(9) -0.022(7) 0.006(7) -0.018(7)
C36 0.035(7) 0.062(9) 0.070(9) -0.021(7) -0.010(6) -0.007(6)
C37 0.040(7) 0.039(7) 0.063(9) -0.016(6) -0.005(6) 0.002(6)
C38 0.068(8) 0.057(9) 0.062(9) -0.033(7) 0.004(7) -0.022(7)
C39 0.082(7) 0.091(8) 0.079(8) -0.030(7) -0.004(6) -0.032(7)
C40 0.073(9) 0.070(10) 0.066(10) -0.027(8) -0.002(7) -0.037(8)
C41 0.039(7) 0.052(8) 0.084(11) -0.024(8) -0.012(7) -0.019(6)
C42 0.039(7) 0.057(9) 0.086(10) -0.022(8) -0.005(6) -0.011(6)
C43 0.035(7) 0.048(8) 0.068(9) -0.016(7) -0.001(6) -0.004(6)
C44 0.045(7) 0.044(8) 0.068(9) -0.008(7) -0.004(6) 0.009(6)
C45 0.053(8) 0.053(9) 0.083(11) -0.009(8) 0.004(7) 0.022(7)
C46 0.065(7) 0.052(7) 0.071(7) -0.020(6) 0.011(6) 0.000(6)
C47 0.048(8) 0.048(9) 0.083(10) -0.028(7) 0.023(7) -0.016(6)
C48 0.038(7) 0.048(8) 0.094(10) -0.036(8) -0.003(6) -0.008(6)
C49 0.026(6) 0.038(7) 0.042(8) -0.012(6) -0.009(5) 0.001(5)
C50 0.043(7) 0.028(7) 0.060(9) -0.015(6) -0.012(6) -0.001(6)
C51 0.032(6) 0.048(8) 0.037(8) -0.011(6) -0.005(5) -0.003(6)
C52 0.038(6) 0.034(7) 0.048(8) -0.017(6) -0.008(5) 0.007(6)
C53 0.033(6) 0.039(7) 0.054(9) -0.018(7) -0.011(6) -0.002(6)
C54 0.023(6) 0.035(7) 0.051(8) -0.004(6) -0.006(5) -0.005(5)
C55 0.048(7) 0.031(7) 0.030(7) -0.009(6) 0.006(5) -0.006(5)
C56 0.039(6) 0.037(7) 0.052(9) -0.022(6) -0.010(5) 0.004(5)
C57 0.060(8) 0.032(7) 0.035(8) -0.009(6) 0.001(6) -0.001(6)
C58 0.043(7) 0.038(7) 0.051(9) -0.023(7) 0.009(6) -0.013(6)
C59 0.044(7) 0.038(7) 0.032(7) -0.012(6) -0.008(5) 0.000(6)
C60 0.042(6) 0.025(6) 0.034(8) -0.004(5) 0.007(5) -0.009(5)
C61 0.029(6) 0.035(7) 0.049(8) -0.011(6) 0.005(5) -0.002(5)
C62 0.033(6) 0.037(7) 0.044(7) -0.018(6) 0.002(5) -0.013(6)
C63 0.046(7) 0.040(7) 0.027(7) -0.019(6) 0.006(5) 0.008(6)
C64 0.044(7) 0.035(7) 0.044(8) -0.015(6) 0.003(5) -0.015(6)
C65 0.048(7) 0.026(7) 0.047(8) -0.013(6) -0.013(5) -0.008(6)
C66 0.034(6) 0.056(8) 0.050(8) -0.017(6) -0.007(5) -0.010(6)
C67 0.052(7) 0.039(7) 0.033(8) -0.006(6) 0.005(6) -0.024(6)
C68 0.055(7) 0.025(7) 0.055(10) -0.006(6) 0.003(6) -0.004(5)
C69 0.097(10) 0.029(7) 0.035(9) -0.008(6) -0.010(7) 0.007(7)
C70 0.109(11) 0.042(9) 0.050(10) -0.016(7) -0.028(9) -0.021(8)
C71 0.066(8) 0.054(9) 0.065(11) -0.005(8) -0.027(8) -0.022(7)
C72 0.039(7) 0.061(8) 0.040(8) -0.013(6) -0.017(5) -0.009(6)
C73 0.033(6) 0.038(7) 0.028(7) -0.018(5) -0.003(5) -0.001(5)
C74 0.032(6) 0.045(8) 0.027(7) -0.014(6) -0.005(4) -0.006(5)
C75 0.040(6) 0.029(7) 0.048(8) -0.007(6) -0.010(5) 0.010(6)
C76 0.057(7) 0.016(6) 0.038(7) -0.008(5) 0.007(5) -0.004(6)
C77 0.037(6) 0.040(8) 0.036(7) -0.015(6) 0.003(5) -0.006(6)
C78 0.031(6) 0.049(8) 0.043(7) -0.016(6) 0.001(5) 0.000(6)
C79 0.032(6) 0.029(6) 0.053(8) -0.013(6) -0.009(6) -0.010(5)
C80 0.050(7) 0.027(7) 0.055(9) -0.022(6) 0.003(6) -0.008(5)
C81 0.061(8) 0.050(8) 0.044(9) -0.022(6) -0.005(6) -0.008(6)
C82 0.082(9) 0.047(9) 0.041(9) 0.005(7) -0.021(7) -0.027(7)
C83 0.057(8) 0.044(8) 0.046(9) -0.011(7) -0.003(7) -0.016(6)
C84 0.035(6) 0.052(8) 0.043(8) -0.016(6) -0.009(5) -0.008(6)
C85 0.031(6) 0.034(7) 0.038(8) -0.006(6) -0.008(5) -0.005(5)
C86 0.034(6) 0.037(7) 0.055(8) -0.029(7) -0.014(5) 0.005(5)
C87 0.035(6) 0.041(8) 0.056(9) -0.011(7) -0.011(6) -0.012(6)
C88 0.022(6) 0.060(9) 0.046(9) -0.026(7) -0.004(5) 0.008(6)
C89 0.031(6) 0.038(7) 0.052(9) -0.018(7) -0.011(5) 0.007(5)
C90 0.035(6) 0.024(7) 0.036(7) -0.009(6) -0.003(5) 0.000(5)
C91 0.031(6) 0.031(7) 0.041(8) -0.016(6) -0.004(5) 0.005(5)
C92 0.032(6) 0.050(8) 0.044(8) -0.025(6) -0.001(5) -0.012(5)
C93 0.043(7) 0.046(8) 0.069(10) -0.034(7) -0.013(6) 0.009(6)
C94 0.032(6) 0.032(7) 0.075(10) -0.022(7) -0.007(6) 0.002(5)
C95 0.037(6) 0.033(7) 0.044(8) -0.014(6) 0.007(5) -0.006(5)
C96 0.040(6) 0.035(7) 0.039(8) -0.006(6) -0.004(5) -0.007(5)
N1 0.103(9) 0.051(8) 0.072(10) -0.018(7) 0.002(7) -0.005(6)
N2 0.108(7) 0.124(7) 0.120(7) -0.039(6) -0.014(6) 0.006(5)
N3 0.109(6) 0.094(7) 0.114(7) -0.020(5) -0.018(5) -0.011(5)
N4 0.077(8) 0.046(8) 0.091(11) -0.029(8) -0.020(7) 0.004(6)
C97 0.068(9) 0.079(11) 0.043(10) -0.003(8) -0.005(7) -0.027(8)
C98 0.127(8) 0.141(9) 0.131(9) -0.038(6) -0.012(6) -0.023(6)
C99 0.103(7) 0.101(8) 0.102(8) -0.042(6) -0.007(6) -0.001(6)
C100 0.114(12) 0.143(17) 0.093(14) -0.062(12) -0.013(10) 0.013(11)
C101 0.092(7) 0.073(7) 0.098(7) -0.027(5) -0.023(6) -0.011(6)
C102 0.082(9) 0.045(8) 0.096(11) -0.017(8) -0.027(8) -0.013(7)
C103 0.082(11) 0.050(10) 0.081(13) -0.032(10) -0.008(9) 0.001(8)
C104 0.094(7) 0.096(7) 0.102(7) -0.025(6) 0.001(6) -0.005(6)

loop_
_atom_type_symbol
_atom_type_description
_atom_type_scat_dispersion_real
_atom_type_scat_dispersion_imag
_atom_type_scat_source
C C 0.0033 0.0016 'International Tables Vol C Tables 4.2.6.8 and 6.1.1.4'
H H 0.0000 0.0000 'International Tables Vol C Tables 4.2.6.8 and 6.1.1.4'
B B 0.0013 0.0007 'International Tables Vol C Tables 4.2.6.8 and 6.1.1.4'
N N 0.0061 0.0033 'International Tables Vol C Tables 4.2.6.8 and 6.1.1.4'
U U -9.6767 9.6646 'International Tables Vol C Tables 4.2.6.8 and 6.1.1.4'

loop_
_geom_angle_atom_site_label_1
_geom_angle_atom_site_label_2
_geom_angle_atom_site_label_3
_geom_angle
N5A U1 N4A 71.0(3)
N5A U1 N3A 139.8(3)
N4A U1 N3A 68.8(3)
N5A U1 N1A 79.2(3)
N4A U1 N1A 150.2(3)
N3A U1 N1A 141.0(3)
N5A U1 N2A 143.2(3)
N4A U1 N2A 145.8(3)
N3A U1 N2A 77.0(3)
N1A U1 N2A 64.1(3)
C1A N1A C5A 117.0(9)
C1A N1A U1 123.1(7)
C5A N1A U1 119.8(7)
C7A N2A C6A 116.2(9)
C7A N2A U1 125.5(7)
C6A N2A U1 118.3(7)
C13A N3A U1 176.2(9)
C15A N4A U1 175.8(8)
C17A N5A U1 169.9(9)
N1A C1A C2A 123.1(10)
N1A C1A H1A 118.4
C2A C1A H1A 118.4
C3A C2A C1A 119.6(10)
C3A C2A H2A 120.2
C1A C2A H2A 120.2
C2A C3A C4A 119.9(10)
C2A C3A H3A 120.0
C4A C3A H3A 120.0
C3A C4A C5A 117.5(10)
C3A C4A C12A 122.2(11)
C5A C4A C12A 120.3(11)
N1A C5A C4A 122.7(9)
N1A C5A C6A 118.8(10)
C4A C5A C6A 118.4(10)
N2A C6A C10A 121.5(10)
N2A C6A C5A 119.0(10)
C10A C6A C5A 119.4(11)
N2A C7A C8A 125.6(11)
N2A C7A H7A 117.2
C8A C7A H7A 117.2
C9A C8A C7A 117.5(11)
C9A C8A H8A 121.2
C7A C8A H8A 121.2
C10A C9A C8A 119.6(9)
C10A C9A H9A 120.2
C8A C9A H9A 120.2
C9A C10A C6A 119.5(11)
C9A C10A C11A 120.3(10)
C6A C10A C11A 120.1(11)
C12A C11A C10A 120.6(10)
C12A C11A H11A 119.7
C10A C11A H11A 119.7
C11A C12A C4A 121.1(11)
C11A C12A H12A 119.4
C4A C12A H12A 119.4
N3A C13A C14A 175.9(13)
C13A C14A H14A 109.5
C13A C14A H14B 109.5
H14A C14A H14B 109.5
C13A C14A H14C 109.5
H14A C14A H14C 109.5
H14B C14A H14C 109.5
N4A C15A C16A 177.5(11)
C15A C16A H16A 109.5
C15A C16A H16B 109.5
H16A C16A H16B 109.5
C15A C16A H16C 109.5
H16A C16A H16C 109.5
H16B C16A H16C 109.5
N5A C17A C18A 178.1(11)
C17A C18A H18A 109.5
C17A C18A H18B 109.5
H18A C18A H18B 109.5
C17A C18A H18C 109.5
H18A C18A H18C 109.5
H18B C18A H18C 109.5
C20A C19A C23A 109.7(9)
C20A C19A C24A 123.4(11)
C23A C19A C24A 124.0(10)
C19A C20A C21A 107.1(10)
C19A C20A C25A 125.7(11)
C21A C20A C25A 126.3(10)
C20A C21A C22A 109.5(10)
C20A C21A C26A 124.5(10)
C22A C21A C26A 124.2(11)
C21A C22A C23A 107.2(10)
C21A C22A C27A 127.1(11)
C23A C22A C27A 124.3(11)
C19A C23A C22A 106.3(10)
C19A C23A C28A 126.8(11)
C22A C23A C28A 126.2(10)
C19A C24A H24A 109.5
C19A C24A H24B 109.5
H24A C24A H24B 109.5
C19A C24A H24C 109.5
H24A C24A H24C 109.5
H24B C24A H24C 109.5
C20A C25A H25A 109.5
C20A C25A H25B 109.5
H25A C25A H25B 109.5
C20A C25A H25C 109.5
H25A C25A H25C 109.5
H25B C25A H25C 109.5
C21A C26A H26A 109.5
C21A C26A H26B 109.5
H26A C26A H26B 109.5
C21A C26A H26C 109.5
H26A C26A H26C 109.5
H26B C26A H26C 109.5
C22A C27A H27A 109.5
C22A C27A H27B 109.5
H27A C27A H27B 109.5
C22A C27A H27C 109.5
H27A C27A H27C 109.5
H27B C27A H27C 109.5
C23A C28A H28A 109.5
C23A C28A H28B 109.5
H28A C28A H28B 109.5
C23A C28A H28C 109.5
H28A C28A H28C 109.5
H28B C28A H28C 109.5
C33A C29A C30A 107.8(10)
C33A C29A C34A 123.7(10)
C30A C29A C34A 127.1(10)
C31A C30A C29A 108.1(10)
C31A C30A C35A 126.8(11)
C29A C30A C35A 123.7(11)
C30A C31A C32A 109.4(10)
C30A C31A C36A 123.8(11)
C32A C31A C36A 125.4(11)
C31A C32A C33A 107.0(10)
C31A C32A C37A 125.3(11)
C33A C32A C37A 125.7(10)
C29A C33A C32A 107.6(10)
C29A C33A C38A 125.1(11)
C32A C33A C38A 126.2(11)
C29A C34A H34A 109.5
C29A C34A H34B 109.5
H34A C34A H34B 109.5
C29A C34A H34C 109.5
H34A C34A H34C 109.5
H34B C34A H34C 109.5
C30A C35A H35A 109.5
C30A C35A H35B 109.5
H35A C35A H35B 109.5
C30A C35A H35C 109.5
H35A C35A H35C 109.5
H35B C35A H35C 109.5
C31A C36A H36A 109.5
C31A C36A H36B 109.5
H36A C36A H36B 109.5
C31A C36A H36C 109.5
H36A C36A H36C 109.5
H36B C36A H36C 109.5
C32A C37A H37A 109.5
C32A C37A H37B 109.5
H37A C37A H37B 109.5
C32A C37A H37C 109.5
H37A C37A H37C 109.5
H37B C37A H37C 109.5
C33A C38A H38A 109.5
C33A C38A H38B 109.5
H38A C38A H38B 109.5
C33A C38A H38C 109.5
H38A C38A H38C 109.5
H38B C38A H38C 109.5
N4B U2 N3B 68.5(3)
N4B U2 N5B 71.3(3)
N3B U2 N5B 139.8(3)
N4B U2 N1B 151.0(3)
N3B U2 N1B 140.5(3)
N5B U2 N1B 79.6(3)
N4B U2 N2B 146.1(3)
N3B U2 N2B 77.7(3)
N5B U2 N2B 142.5(3)
N1B U2 N2B 62.9(3)
C5B N1B C1B 119.3(9)
C5B N1B U2 119.8(7)
C1B N1B U2 120.9(7)
C6B N2B C7B 115.3(9)
C6B N2B U2 120.4(7)
C7B N2B U2 124.3(7)
C13B N3B U2 177.1(7)
C15B N4B U2 173.9(9)
C17B N5B U2 170.5(8)
N1B C1B C2B 123.2(10)
N1B C1B H1B 118.4
C2B C1B H1B 118.4
C3B C2B C1B 117.9(11)
C3B C2B H2B 121.0
C1B C2B H2B 121.0
C2B C3B C4B 120.5(11)
C2B C3B H3B 119.8
C4B C3B H3B 119.8
C3B C4B C12B 123.0(11)
C3B C4B C5B 117.6(10)
C12B C4B C5B 119.4(10)
N1B C5B C6B 120.1(10)
N1B C5B C4B 121.4(11)
C6B C5B C4B 118.4(10)
N2B C6B C10B 125.5(10)
N2B C6B C5B 116.8(10)
C10B C6B C5B 117.6(10)
N2B C7B C8B 124.1(10)
N2B C7B H7B 117.9
C8B C7B H7B 117.9
C9B C8B C7B 118.3(10)
C9B C8B H8B 120.9
C7B C8B H8B 120.9
C8B C9B C10B 121.8(10)
C8B C9B H9B 119.1
C10B C9B H9B 119.1
C9B C10B C11B 123.5(10)
C9B C10B C6B 114.9(10)
C11B C10B C6B 121.5(10)
C12B C11B C10B 120.3(10)
C12B C11B H11B 119.9
C10B C11B H11B 119.9
C11B C12B C4B 122.7(11)
C11B C12B H12B 118.7
C4B C12B H12B 118.7
N3B C13B C14B 176.2(12)
C13B C14B H14D 109.5
C13B C14B H14E 109.5
H14D C14B H14E 109.5
C13B C14B H14F 109.5
H14D C14B H14F 109.5
H14E C14B H14F 109.5
N4B C15B C16B 175.7(12)
C15B C16B H16D 109.5
C15B C16B H16E 109.5
H16D C16B H16E 109.5
C15B C16B H16F 109.5
H16D C16B H16F 109.5
H16E C16B H16F 109.5
N5B C17B C18B 178.2(10)
C17B C18B H18D 109.5
C17B C18B H18E 109.5
H18D C18B H18E 109.5
C17B C18B H18F 109.5
H18D C18B H18F 109.5
H18E C18B H18F 109.5
C20B C19B C23B 107.0(9)
C20B C19B C24B 126.9(10)
C23B C19B C24B 123.5(10)
C21B C20B C19B 107.9(10)
C21B C20B C25B 127.0(10)
C19B C20B C25B 123.5(10)
C20B C21B C22B 110.5(10)
C20B C21B C26B 124.3(11)
C22B C21B C26B 124.2(11)
C21B C22B C23B 107.1(10)
C21B C22B C27B 127.2(10)
C23B C22B C27B 123.9(10)
C22B C23B C19B 107.5(9)
C22B C23B C28B 125.6(10)
C19B C23B C28B 126.0(10)
C19B C24B H24D 109.5
C19B C24B H24E 109.5
H24D C24B H24E 109.5
C19B C24B H24F 109.5
H24D C24B H24F 109.5
H24E C24B H24F 109.5
C20B C25B H25D 109.5
C20B C25B H25E 109.5
H25D C25B H25E 109.5
C20B C25B H25F 109.5
H25D C25B H25F 109.5
H25E C25B H25F 109.5
C21B C26B H26D 109.5
C21B C26B H26E 109.5
H26D C26B H26E 109.5
C21B C26B H26F 109.5
H26D C26B H26F 109.5
H26E C26B H26F 109.5
C22B C27B H27D 109.5
C22B C27B H27E 109.5
H27D C27B H27E 109.5
C22B C27B H27F 109.5
H27D C27B H27F 109.5
H27E C27B H27F 109.5
C23B C28B H28D 109.5
C23B C28B H28E 109.5
H28D C28B H28E 109.5
C23B C28B H28F 109.5
H28D C28B H28F 109.5
H28E C28B H28F 109.5
C33B C29B C30B 108.4(10)
C33B C29B C34B 123.2(10)
C30B C29B C34B 125.3(10)
C31B C30B C29B 107.0(10)
C31B C30B C35B 129.6(11)
C29B C30B C35B 122.3(10)
C32B C31B C30B 109.3(10)
C32B C31B C36B 127.5(10)
C30B C31B C36B 122.4(10)
C31B C32B C33B 107.8(9)
C31B C32B C37B 125.3(10)
C33B C32B C37B 125.2(10)
C29B C33B C32B 107.4(9)
C29B C33B C38B 129.3(10)
C32B C33B C38B 121.9(10)
C29B C34B H34D 109.5
C29B C34B H34E 109.5
H34D C34B H34E 109.5
C29B C34B H34F 109.5
H34D C34B H34F 109.5
H34E C34B H34F 109.5
C30B C35B H35D 109.5
C30B C35B H35E 109.5
H35D C35B H35E 109.5
C30B C35B H35F 109.5
H35D C35B H35F 109.5
H35E C35B H35F 109.5
C31B C36B H36D 109.5
C31B C36B H36E 109.5
H36D C36B H36E 109.5
C31B C36B H36F 109.5
H36D C36B H36F 109.5
H36E C36B H36F 109.5
C32B C37B H37D 109.5
C32B C37B H37E 109.5
H37D C37B H37E 109.5
C32B C37B H37F 109.5
H37D C37B H37F 109.5
H37E C37B H37F 109.5
C33B C38B H38D 109.5
C33B C38B H38E 109.5
H38D C38B H38E 109.5
C33B C38B H38F 109.5
H38D C38B H38F 109.5
H38E C38B H38F 109.5
C1 B1 C13 113.2(10)
C1 B1 C7 105.4(8)
C13 B1 C7 111.6(9)
C1 B1 C19 113.2(9)
C13 B1 C19 104.6(8)
C7 B1 C19 108.9(9)
C37 B2 C43 112.4(9)
C37 B2 C31 108.3(10)
C43 B2 C31 108.1(8)
C37 B2 C25 109.4(9)
C43 B2 C25 108.4(10)
C31 B2 C25 110.3(9)
C55 B3 C49 106.9(8)
C55 B3 C61 110.7(8)
C49 B3 C61 111.0(8)
C55 B3 C67 113.8(8)
C49 B3 C67 109.3(8)
C61 B3 C67 105.1(8)
C79 B4 C73 105.5(9)
C79 B4 C85 111.3(8)
C73 B4 C85 112.4(8)
C79 B4 C91 113.0(8)
C73 B4 C91 111.1(8)
C85 B4 C91 103.8(8)
C6 C1 C2 113.8(10)
C6 C1 B1 119.5(10)
C2 C1 B1 126.7(10)
C3 C2 C1 122.8(11)
C3 C2 H2 118.6
C1 C2 H2 118.6
C2 C3 C4 122.4(12)
C2 C3 H3 118.8
C4 C3 H3 118.8
C3 C4 C5 117.5(11)
C3 C4 H4 121.2
C5 C4 H4 121.2
C6 C5 C4 118.6(11)
C6 C5 H5 120.7
C4 C5 H5 120.7
C5 C6 C1 124.8(11)
C5 C6 H6 117.6
C1 C6 H6 117.6
C8 C7 C12 115.4(9)
C8 C7 B1 121.9(9)
C12 C7 B1 122.2(10)
C7 C8 C9 122.9(10)
C7 C8 H8 118.5
C9 C8 H8 118.5
C8 C9 C10 119.0(10)
C8 C9 H9 120.5
C10 C9 H9 120.5
C11 C10 C9 118.7(10)
C11 C10 H10 120.7
C9 C10 H10 120.7
C10 C11 C12 122.0(11)
C10 C11 H11 119.0
C12 C11 H11 119.0
C11 C12 C7 121.8(11)
C11 C12 H12 119.1
C7 C12 H12 119.1
C14 C13 C18 115.7(10)
C14 C13 B1 123.2(10)
C18 C13 B1 121.0(10)
C13 C14 C15 122.0(11)
C13 C14 H14 119.0
C15 C14 H14 119.0
C16 C15 C14 120.7(11)
C16 C15 H15 119.6
C14 C15 H15 119.7
C15 C16 C17 118.8(11)
C15 C16 H16 120.6
C17 C16 H16 120.6
C16 C17 C18 119.8(11)
C16 C17 H17 120.1
C18 C17 H17 120.1
C13 C18 C17 122.9(11)
C13 C18 H18 118.5
C17 C18 H18 118.5
C20 C19 C24 114.1(10)
C20 C19 B1 126.2(9)
C24 C19 B1 119.7(9)
C19 C20 C21 124.7(10)
C19 C20 H20 117.6
C21 C20 H20 117.6
C20 C21 C22 118.2(10)
C20 C21 H21 120.9
C22 C21 H21 120.9
C23 C22 C21 119.8(10)
C23 C22 H22 120.1
C21 C22 H22 120.1
C24 C23 C22 118.0(10)
C24 C23 H23 121.0
C22 C23 H23 121.0
C23 C24 C19 124.9(10)
C23 C24 H24 117.6
C19 C24 H24 117.6
C26 C25 C30 112.9(11)
C26 C25 B2 126.5(11)
C30 C25 B2 120.6(11)
C27 C26 C25 123.4(13)
C27 C26 H26 118.3
C25 C26 H26 118.3
C26 C27 C28 121.0(14)
C26 C27 H27 119.5
C28 C27 H27 119.5
C29 C28 C27 118.5(13)
C29 C28 H28 120.8
C27 C28 H28 120.7
C28 C29 C30 117.4(12)
C28 C29 H29 121.3
C30 C29 H29 121.3
C29 C30 C25 126.7(12)
C29 C30 H30 116.7
C25 C30 H30 116.7
C32 C31 C36 116.1(10)
C32 C31 B2 123.6(10)
C36 C31 B2 120.2(9)
C31 C32 C33 121.0(11)
C31 C32 H32 119.5
C33 C32 H32 119.5
C34 C33 C32 122.1(11)
C34 C33 H33 119.0
C32 C33 H33 119.0
C33 C34 C35 118.0(11)
C33 C34 H34 121.0
C35 C34 H34 121.0
C34 C35 C36 119.7(11)
C34 C35 H35 120.2
C36 C35 H35 120.2
C31 C36 C35 123.0(11)
C31 C36 H36 118.5
C35 C36 H36 118.5
C38 C37 C42 111.6(10)
C38 C37 B2 124.7(9)
C42 C37 B2 123.4(10)
C37 C38 C39 125.5(11)
C37 C38 H38 117.2
C39 C38 H38 117.3
C40 C39 C38 119.1(12)
C40 C39 H39 120.5
C38 C39 H39 120.5
C41 C40 C39 119.2(11)
C41 C40 H40 120.4
C39 C40 H40 120.4
C40 C41 C42 120.7(10)
C40 C41 H41 119.7
C42 C41 H41 119.7
C41 C42 C37 123.7(11)
C41 C42 H42 118.1
C37 C42 H42 118.1
C48 C43 C44 112.7(11)
C48 C43 B2 123.2(10)
C44 C43 B2 124.1(10)
C45 C44 C43 122.9(11)
C45 C44 H44 118.6
C43 C44 H44 118.6
C46 C45 C44 120.9(12)
C46 C45 H45 119.6
C44 C45 H45 119.6
C45 C46 C47 120.3(12)
C45 C46 H46 119.9
C47 C46 H46 119.9
C46 C47 C48 117.2(11)
C46 C47 H47 121.4
C48 C47 H47 121.4
C43 C48 C47 126.0(11)
C43 C48 H48 117.0
C47 C48 H48 117.0
C54 C49 C50 113.7(9)
C54 C49 B3 120.5(9)
C50 C49 B3 125.8(10)
C51 C50 C49 121.5(10)
C51 C50 H50 119.2
C49 C50 H50 119.2
C52 C51 C50 121.2(10)
C52 C51 H51 119.4
C50 C51 H51 119.4
C51 C52 C53 118.3(10)
C51 C52 H52 120.8
C53 C52 H52 120.8
C54 C53 C52 120.9(10)
C54 C53 H53 119.5
C52 C53 H53 119.5
C53 C54 C49 124.2(10)
C53 C54 H54 117.9
C49 C54 H54 117.9
C56 C55 C60 115.1(9)
C56 C55 B3 124.5(9)
C60 C55 B3 120.4(9)
C57 C56 C55 124.4(10)
C57 C56 H56 117.8
C55 C56 H56 117.8
C56 C57 C58 119.4(10)
C56 C57 H57 120.3
C58 C57 H57 120.3
C59 C58 C57 118.9(9)
C59 C58 H58 120.6
C57 C58 H58 120.6
C60 C59 C58 119.7(9)
C60 C59 H59 120.2
C58 C59 H59 120.2
C59 C60 C55 122.4(9)
C59 C60 H60 118.8
C55 C60 H60 118.8
C62 C61 C66 114.9(9)
C62 C61 B3 125.4(8)
C66 C61 B3 119.8(9)
C61 C62 C63 123.4(9)
C61 C62 H62 118.3
C63 C62 H62 118.3
C64 C63 C62 120.3(9)
C64 C63 H63 119.8
C62 C63 H63 119.8
C63 C64 C65 118.4(10)
C63 C64 H64 120.8
C65 C64 H64 120.8
C64 C65 C66 120.8(9)
C64 C65 H65 119.6
C66 C65 H65 119.6
C65 C66 C61 122.1(10)
C65 C66 H66 119.0
C61 C66 H66 119.0
C72 C67 C68 114.8(10)
C72 C67 B3 125.6(10)
C68 C67 B3 119.4(10)
C69 C68 C67 122.6(11)
C69 C68 H68 118.7
C67 C68 H68 118.7
C70 C69 C68 120.2(12)
C70 C69 H69 119.9
C68 C69 H69 119.9
C69 C70 C71 119.3(12)
C69 C70 H70 120.4
C71 C70 H70 120.4
C72 C71 C70 120.1(12)
C72 C71 H71 119.9
C70 C71 H71 119.9
C71 C72 C67 122.9(11)
C71 C72 H72 118.5
C67 C72 H72 118.6
C74 C73 C78 114.7(9)
C74 C73 B4 126.7(8)
C78 C73 B4 118.5(9)
C75 C74 C73 124.0(9)
C75 C74 H74 118.0
C73 C74 H74 118.0
C76 C75 C74 118.5(9)
C76 C75 H75 120.8
C74 C75 H75 120.8
C77 C76 C75 119.6(9)
C77 C76 H76 120.2
C75 C76 H76 120.2
C76 C77 C78 121.0(9)
C76 C77 H77 119.5
C78 C77 H77 119.5
C77 C78 C73 122.1(9)
C77 C78 H78 118.9
C73 C78 H78 118.9
C80 C79 C84 114.4(10)
C80 C79 B4 120.2(9)
C84 C79 B4 125.3(10)
C79 C80 C81 125.5(11)
C79 C80 H80 117.2
C81 C80 H80 117.2
C80 C81 C82 117.1(11)
C80 C81 H81 121.5
C82 C81 H81 121.5
C83 C82 C81 120.9(11)
C83 C82 H82 119.5
C81 C82 H82 119.5
C82 C83 C84 119.6(11)
C82 C83 H83 120.2
C84 C83 H83 120.2
C79 C84 C83 122.5(10)
C79 C84 H84 118.8
C83 C84 H84 118.8
C90 C85 C86 114.7(9)
C90 C85 B4 121.4(9)
C86 C85 B4 123.9(9)
C87 C86 C85 121.9(10)
C87 C86 H86 119.1
C85 C86 H86 119.1
C88 C87 C86 120.6(10)
C88 C87 H87 119.7
C86 C87 H87 119.7
C87 C88 C89 119.2(10)
C87 C88 H88 120.4
C89 C88 H88 120.4
C90 C89 C88 120.3(10)
C90 C89 H89 119.9
C88 C89 H89 119.9
C89 C90 C85 123.3(10)
C89 C90 H90 118.3
C85 C90 H90 118.3
C92 C91 C96 115.7(9)
C92 C91 B4 121.1(9)
C96 C91 B4 123.2(9)
C91 C92 C93 123.3(10)
C91 C92 H92 118.4
C93 C92 H92 118.4
C92 C93 C94 119.8(10)
C92 C93 H93 120.1
C94 C93 H93 120.1
C95 C94 C93 118.3(10)
C95 C94 H94 120.9
C93 C94 H94 120.9
C94 C95 C96 121.8(10)
C94 C95 H95 119.1
C96 C95 H95 119.1
C95 C96 C91 121.0(9)
C95 C96 H96 119.5
C91 C96 H96 119.5
N1 C97 C98 177.0(18)
C97 C98 H98A 109.5
C97 C98 H98B 109.5
H98A C98 H98B 109.5
C97 C98 H98C 109.5
H98A C98 H98C 109.5
H98B C98 H98C 109.5
N2 C99 C100 179.1(19)
C99 C100 H10A 109.5
C99 C100 H10B 109.5
H10A C100 H10B 109.5
C99 C100 H10C 109.5
H10A C100 H10C 109.5
H10B C100 H10C 109.5
N3 C101 C102 177.6(18)
C101 C102 H10D 109.5
C101 C102 H10E 109.5
H10D C102 H10E 109.5
C101 C102 H10F 109.5
H10D C102 H10F 109.5
H10E C102 H10F 109.5
N4 C103 C104 177.5(16)
C103 C104 H10G 109.5
C103 C104 H10H 109.5
H10G C104 H10H 109.5
C103 C104 H10I 109.5
H10G C104 H10I 109.5
H10H C104 H10I 109.5

loop_
_geom_bond_atom_site_label_1
_geom_bond_atom_site_label_2
_geom_bond_distance
U1 N5A 2.544(11)
U1 N4A 2.557(9)
U1 N3A 2.573(10)
U1 N1A 2.596(8)
U1 N2A 2.615(8)
U1 C19A 2.772(10)
U1 C31A 2.805(10)
U1 C32A 2.831(10)
U1 C30A 2.835(10)
U1 C23A 2.837(9)
U1 C20A 2.839(9)
U1 C21A 2.842(9)
U1 C29A 2.844(9)
U1 C22A 2.845(9)
U1 C33A 2.859(9)
N1A C1A 1.333(11)
N1A C5A 1.355(12)
N2A C7A 1.328(12)
N2A C6A 1.375(12)
N3A C13A 1.145(12)
N4A C15A 1.171(12)
N5A C17A 1.163(13)
C1A C2A 1.382(13)
C1A H1A 0.9300
C2A C3A 1.356(13)
C2A H2A 0.9300
C3A C4A 1.375(13)
C3A H3A 0.9300
C4A C5A 1.414(13)
C4A C12A 1.416(14)
C5A C6A 1.444(13)
C6A C10A 1.397(13)
C7A C8A 1.381(13)
C7A H7A 0.9300
C8A C9A 1.375(13)
C8A H8A 0.9300
C9A C10A 1.374(13)
C9A H9A 0.9300
C10A C11A 1.432(14)
C11A C12A 1.343(13)
C11A H11A 0.9300
C12A H12A 0.9300
C13A C14A 1.447(13)
C14A H14A 0.9600
C14A H14B 0.9600
C14A H14C 0.9600
C15A C16A 1.457(14)
C16A H16A 0.9600
C16A H16B 0.9600
C16A H16C 0.9600
C17A C18A 1.428(15)
C18A H18A 0.9600
C18A H18B 0.9600
C18A H18C 0.9600
C19A C20A 1.391(14)
C19A C23A 1.406(13)
C19A C24A 1.518(13)
C20A C21A 1.391(14)
C20A C25A 1.537(13)
C21A C22A 1.400(14)
C21A C26A 1.526(13)
C22A C23A 1.427(14)
C22A C27A 1.507(13)
C23A C28A 1.482(13)
C24A H24A 0.9600
C24A H24B 0.9600
C24A H24C 0.9600
C25A H25A 0.9600
C25A H25B 0.9600
C25A H25C 0.9600
C26A H26A 0.9600
C26A H26B 0.9600
C26A H26C 0.9600
C27A H27A 0.9600
C27A H27B 0.9600
C27A H27C 0.9600
C28A H28A 0.9600
C28A H28B 0.9600
C28A H28C 0.9600
C29A C33A 1.421(13)
C29A C30A 1.432(14)
C29A C34A 1.513(13)
C30A C31A 1.381(14)
C30A C35A 1.498(13)
C31A C32A 1.425(14)
C31A C36A 1.511(13)
C32A C33A 1.430(14)
C32A C37A 1.499(13)
C33A C38A 1.485(13)
C34A H34A 0.9600
C34A H34B 0.9600
C34A H34C 0.9600
C35A H35A 0.9600
C35A H35B 0.9600
C35A H35C 0.9600
C36A H36A 0.9600
C36A H36B 0.9600
C36A H36C 0.9600
C37A H37A 0.9600
C37A H37B 0.9600
C37A H37C 0.9600
C38A H38A 0.9600
C38A H38B 0.9600
C38A H38C 0.9600
U2 N4B 2.561(9)
U2 N3B 2.564(10)
U2 N5B 2.577(9)
U2 N1B 2.591(8)
U2 N2B 2.603(8)
U2 C32B 2.820(9)
U2 C29B 2.829(9)
U2 C19B 2.836(9)
U2 C31B 2.839(9)
U2 C30B 2.844(9)
U2 C23B 2.844(9)
U2 C33B 2.849(8)
U2 C22B 2.852(9)
U2 C21B 2.853(9)
U2 C20B 2.864(9)
N1B C5B 1.327(12)
N1B C1B 1.336(12)
N2B C6B 1.346(11)
N2B C7B 1.352(11)
N3B C13B 1.139(12)
N4B C15B 1.137(12)
N5B C17B 1.145(11)
C1B C2B 1.411(14)
C1B H1B 0.9300
C2B C3B 1.374(14)
C2B H2B 0.9300
C3B C4B 1.385(13)
C3B H3B 0.9300
C4B C12B 1.405(14)
C4B C5B 1.450(13)
C5B C6B 1.437(13)
C6B C10B 1.437(13)
C7B C8B 1.397(12)
C7B H7B 0.9300
C8B C9B 1.368(13)
C8B H8B 0.9300
C9B C10B 1.381(13)
C9B H9B 0.9300
C10B C11B 1.401(13)
C11B C12B 1.328(13)
C11B H11B 0.9300
C12B H12B 0.9300
C13B C14B 1.471(14)
C14B H14D 0.9600
C14B H14E 0.9600
C14B H14F 0.9600
C15B C16B 1.459(14)
C16B H16D 0.9600
C16B H16E 0.9600
C16B H16F 0.9600
C17B C18B 1.459(14)
C18B H18D 0.9600
C18B H18E 0.9600
C18B H18F 0.9600
C19B C20B 1.417(13)
C19B C23B 1.440(13)
C19B C24B 1.518(13)
C20B C21B 1.373(13)
C20B C25B 1.491(12)
C21B C22B 1.401(13)
C21B C26B 1.539(13)
C22B C23B 1.412(13)
C22B C27B 1.518(13)
C23B C28B 1.494(12)
C24B H24D 0.9600
C24B H24E 0.9600
C24B H24F 0.9600
C25B H25D 0.9600
C25B H25E 0.9600
C25B H25F 0.9600
C26B H26D 0.9600
C26B H26E 0.9600
C26B H26F 0.9600
C27B H27D 0.9600
C27B H27E 0.9600
C27B H27F 0.9600
C28B H28D 0.9600
C28B H28E 0.9600
C28B H28F 0.9600
C29B C33B 1.416(13)
C29B C30B 1.422(14)
C29B C34B 1.530(13)
C30B C31B 1.421(13)
C30B C35B 1.504(13)
C31B C32B 1.394(13)
C31B C36B 1.518(13)
C32B C33B 1.436(13)
C32B C37B 1.500(12)
C33B C38B 1.474(13)
C34B H34D 0.9600
C34B H34E 0.9600
C34B H34F 0.9600
C35B H35D 0.9600
C35B H35E 0.9600
C35B H35F 0.9600
C36B H36D 0.9600
C36B H36E 0.9600
C36B H36F 0.9600
C37B H37D 0.9600
C37B H37E 0.9600
C37B H37F 0.9600
C38B H38D 0.9600
C38B H38E 0.9600
C38B H38F 0.9600
B1 C1 1.619(16)
B1 C13 1.650(15)
B1 C7 1.660(15)
B1 C19 1.700(16)
B2 C37 1.627(16)
B2 C43 1.629(16)
B2 C31 1.633(15)
B2 C25 1.644(16)
B3 C55 1.637(14)
B3 C49 1.641(14)
B3 C61 1.661(14)
B3 C67 1.662(15)
B4 C79 1.625(15)
B4 C73 1.636(15)
B4 C85 1.643(15)
B4 C91 1.689(14)
C1 C6 1.391(13)
C1 C2 1.420(14)
C2 C3 1.339(14)
C2 H2 0.9300
C3 C4 1.389(14)
C3 H3 0.9300
C4 C5 1.407(14)
C4 H4 0.9300
C5 C6 1.386(14)
C5 H5 0.9300
C6 H6 0.9300
C7 C8 1.389(14)
C7 C12 1.404(14)
C8 C9 1.397(12)
C8 H8 0.9300
C9 C10 1.398(14)
C9 H9 0.9300
C10 C11 1.356(14)
C10 H10 0.9300
C11 C12 1.375(13)
C11 H11 0.9300
C12 H12 0.9300
C13 C14 1.381(14)
C13 C18 1.385(14)
C14 C15 1.415(14)
C14 H14 0.9300
C15 C16 1.361(14)
C15 H15 0.9300
C16 C17 1.375(14)
C16 H16 0.9300
C17 C18 1.405(14)
C17 H17 0.9300
C18 H18 0.9300
C19 C20 1.344(13)
C19 C24 1.418(12)
C20 C21 1.393(13)
C20 H20 0.9300
C21 C22 1.408(13)
C21 H21 0.9300
C22 C23 1.378(14)
C22 H22 0.9300
C23 C24 1.371(13)
C23 H23 0.9300
C24 H24 0.9300
C25 C26 1.371(14)
C25 C30 1.386(14)
C26 C27 1.355(16)
C26 H26 0.9300
C27 C28 1.410(16)
C27 H27 0.9300
C28 C29 1.348(15)
C28 H28 0.9300
C29 C30 1.385(14)
C29 H29 0.9300
C30 H30 0.9300
C31 C32 1.387(14)
C31 C36 1.392(14)
C32 C33 1.414(14)
C32 H32 0.9300
C33 C34 1.370(15)
C33 H33 0.9300
C34 C35 1.387(14)
C34 H34 0.9300
C35 C36 1.409(13)
C35 H35 0.9300
C36 H36 0.9300
C37 C38 1.393(14)
C37 C42 1.413(13)
C38 C39 1.399(15)
C38 H38 0.9300
C39 C40 1.374(14)
C39 H39 0.9300
C40 C41 1.346(14)
C40 H40 0.9300
C41 C42 1.403(14)
C41 H41 0.9300
C42 H42 0.9300
C43 C48 1.388(14)
C43 C44 1.435(14)
C44 C45 1.388(14)
C44 H44 0.9300
C45 C46 1.370(15)
C45 H45 0.9300
C46 C47 1.385(14)
C46 H46 0.9300
C47 C48 1.419(13)
C47 H47 0.9300
C48 H48 0.9300
C49 C54 1.392(13)
C49 C50 1.418(13)
C50 C51 1.398(13)
C50 H50 0.9300
C51 C52 1.356(13)
C51 H51 0.9300
C52 C53 1.367(13)
C52 H52 0.9300
C53 C54 1.359(13)
C53 H53 0.9300
C54 H54 0.9300
C55 C56 1.379(13)
C55 C60 1.415(13)
C56 C57 1.370(12)
C56 H56 0.9300
C57 C58 1.398(13)
C57 H57 0.9300
C58 C59 1.397(13)
C58 H58 0.9300
C59 C60 1.387(12)
C59 H59 0.9300
C60 H60 0.9300
C61 C62 1.388(13)
C61 C66 1.422(12)
C62 C63 1.395(12)
C62 H62 0.9300
C63 C64 1.382(12)
C63 H63 0.9300
C64 C65 1.386(13)
C64 H64 0.9300
C65 C66 1.392(13)
C65 H65 0.9300
C66 H66 0.9300
C67 C72 1.391(14)
C67 C68 1.405(14)
C68 C69 1.381(14)
C68 H68 0.9300
C69 C70 1.363(15)
C69 H69 0.9300
C70 C71 1.378(16)
C70 H70 0.9300
C71 C72 1.377(14)
C71 H71 0.9300
C72 H72 0.9300
C73 C74 1.397(12)
C73 C78 1.399(12)
C74 C75 1.389(12)
C74 H74 0.9300
C75 C76 1.384(12)
C75 H75 0.9300
C76 C77 1.364(13)
C76 H76 0.9300
C77 C78 1.385(13)
C77 H77 0.9300
C78 H78 0.9300
C79 C80 1.378(13)
C79 C84 1.403(13)
C80 C81 1.395(13)
C80 H80 0.9300
C81 C82 1.395(15)
C81 H81 0.9300
C82 C83 1.357(14)
C82 H82 0.9300
C83 C84 1.409(13)
C83 H83 0.9300
C84 H84 0.9300
C85 C90 1.402(12)
C85 C86 1.408(13)
C86 C87 1.403(13)
C86 H86 0.9300
C87 C88 1.361(13)
C87 H87 0.9300
C88 C89 1.380(13)
C88 H88 0.9300
C89 C90 1.372(12)
C89 H89 0.9300
C90 H90 0.9300
C91 C92 1.369(12)
C91 C96 1.414(12)
C92 C93 1.378(12)
C92 H92 0.9300
C93 C94 1.393(14)
C93 H93 0.9300
C94 C95 1.354(13)
C94 H94 0.9300
C95 C96 1.377(12)
C95 H95 0.9300
C96 H96 0.9300
N1 C97 1.097(13)
N2 C99 1.179(18)
N3 C101 1.170(15)
N4 C103 1.140(15)
C97 C98 1.441(18)
C98 H98A 0.9600
C98 H98B 0.9600
C98 H98C 0.9600
C99 C100 1.392(19)
C100 H10A 0.9600
C100 H10B 0.9600
C100 H10C 0.9600
C101 C102 1.409(16)
C102 H10D 0.9600
C102 H10E 0.9600
C102 H10F 0.9600
C103 C104 1.431(18)
C104 H10G 0.9602
C104 H10H 0.9602
C104 H10I 0.9602
